data_7004221
loop_
_publ_author_name
'Chandrasekhar, Vadapalli'
'Pandian, Balasubramanian Murugesa'
'Boomishankar, Ramamoorthy'
'Steiner, Alexander'
'Cl\'erac, Rodolphe'

_publ_section_title
;
 Synthesis, structure and magnetic properties of linear
 heterobimetallic trinuclear Mn2Ln (Ln = Eu, Gd, Dy) complexes
;
_journal_issue 38
_journal_name_full 'Dalton Transactions'
_journal_page_first 5143
_journal_page_last 5145
_journal_paper_doi 10.1039/b804435j
_journal_year 2008
_chemical_formula_sum 'C54 H60 Eu Mn2 N12 O12 P2 S2'
_chemical_formula_weight 1457.04
_chemical_name_systematic
;
?
;
_space_group_IT_number 14
_symmetry_cell_setting monoclinic
_symmetry_space_group_name_Hall '-P 2yn'
_symmetry_space_group_name_H-M 'P 1 21/n 1'
_atom_sites_solution_hydrogens geom
_atom_sites_solution_primary direct
_atom_sites_solution_secondary difmap
_audit_creation_method SHELXL-97
_cell_angle_alpha 90.00
_cell_angle_beta 107.31(3)
_cell_angle_gamma 90.00
_cell_formula_units_Z 4
_cell_length_a 16.540(3)
_cell_length_b 22.512(5)
_cell_length_c 21.720(4)
_cell_measurement_reflns_used 5846
_cell_measurement_temperature 100(2)
_cell_measurement_theta_max 26.83
_cell_measurement_theta_min 2.22
_cell_volume 7721(3)
_computing_cell_refinement 'Bruker SMART'
_computing_data_collection 'Bruker SMART'
_computing_data_reduction 'Bruker SAINT'
_computing_molecular_graphics 'Bruker SHELXTL'
_computing_publication_material 'Bruker SHELXTL'
_computing_structure_refinement 'SHELXL-97 (Sheldrick, 1997)'
_computing_structure_solution 'SHELXS-97 (Sheldrick, 1990)'
_diffrn_ambient_temperature 100(2)
_diffrn_measured_fraction_theta_full 0.999
_diffrn_measured_fraction_theta_max 0.999
_diffrn_measurement_device_type 'CCD area detector'
_diffrn_measurement_method 'Omega scans'
_diffrn_radiation_monochromator graphite
_diffrn_radiation_source 'fine-focus sealed tube'
_diffrn_radiation_type MoK\a
_diffrn_radiation_wavelength 0.71073
_diffrn_reflns_av_R_equivalents 0.0597
_diffrn_reflns_av_sigmaI/netI 0.0785
_diffrn_reflns_limit_h_max 20
_diffrn_reflns_limit_h_min -19
_diffrn_reflns_limit_k_max 27
_diffrn_reflns_limit_k_min -22
_diffrn_reflns_limit_l_max 26
_diffrn_reflns_limit_l_min -17
_diffrn_reflns_number 43725
_diffrn_reflns_theta_full 26.00
_diffrn_reflns_theta_max 26.00
_diffrn_reflns_theta_min 2.05
_exptl_absorpt_coefficient_mu 1.275
_exptl_absorpt_correction_T_max 0.7846
_exptl_absorpt_correction_T_min 0.7846
_exptl_absorpt_correction_type empirical
_exptl_crystal_colour orange
_exptl_crystal_density_diffrn 1.253
_exptl_crystal_density_method 'not measured'
_exptl_crystal_description block
_exptl_crystal_F_000 2956
_exptl_crystal_size_max 0.20
_exptl_crystal_size_mid 0.20
_exptl_crystal_size_min 0.20
_refine_diff_density_max 1.596
_refine_diff_density_min -0.742
_refine_diff_density_rms 0.121
_refine_ls_extinction_method none
_refine_ls_goodness_of_fit_ref 0.991
_refine_ls_hydrogen_treatment constr
_refine_ls_matrix_type full
_refine_ls_number_parameters 778
_refine_ls_number_reflns 15170
_refine_ls_number_restraints 0
_refine_ls_restrained_S_all 0.991
_refine_ls_R_factor_all 0.0758
_refine_ls_R_factor_gt 0.0554
_refine_ls_shift/su_max 0.003
_refine_ls_shift/su_mean 0.000
_refine_ls_structure_factor_coef Fsqd
_refine_ls_weighting_details 'calc w=1/[\s^2^(Fo^2^)+(0.0725P)^2^+0.0000P] where P=(Fo^2^+2Fc^2^)/3'
_refine_ls_weighting_scheme calc
_refine_ls_wR_factor_gt 0.1356
_refine_ls_wR_factor_ref 0.1431
_reflns_number_gt 10841
_reflns_number_total 15170
_reflns_threshold_expression >2sigma(I)
_cod_data_source_file b804435j.txt
_cod_data_source_block Mn2Eu
_cod_depositor_comments
;
The following automatic conversions were performed:
'_symmetry_cell_setting' value 'Monoclinic' changed to 'monoclinic'
according to '/home/saulius/struct/CIF-dictionaries/cif_core.dic'
dictionary named 'cif_core.dic' version 2.4.1 from 2010-06-29.

Automatic conversion script
Id: cif_fix_enum 1527 2010-12-29 10:47:43Z saulius 
;
_cod_original_sg_symbol_H-M P2(1)/n
_cod_database_code 7004221

loop_
_symmetry_equiv_pos_as_xyz
'x, y, z'
'-x+1/2, y+1/2, -z+1/2'
'-x, -y, -z'
'x-1/2, -y-1/2, z-1/2'

loop_
_atom_site_label
_atom_site_type_symbol
_atom_site_fract_x
_atom_site_fract_y
_atom_site_fract_z
_atom_site_U_iso_or_equiv
_atom_site_adp_type
_atom_site_occupancy
_atom_site_symmetry_multiplicity
_atom_site_calc_flag
_atom_site_refinement_flags
_atom_site_disorder_assembly
_atom_site_disorder_group
Eu1 Eu 0.192881(14) 0.832373(11) 0.677017(11) 0.02009(9) Uani 1 1 d . . .
Mn1 Mn 0.35421(4) 0.84011(4) 0.61505(3) 0.02407(18) Uani 1 1 d . . .
Mn2 Mn 0.02869(4) 0.82187(3) 0.73473(3) 0.01720(16) Uani 1 1 d . . .
P1 P 0.51599(9) 0.84923(8) 0.55094(7) 0.0366(4) Uani 1 1 d . . .
P2 P -0.13517(8) 0.81260(6) 0.79593(6) 0.0231(3) Uani 1 1 d . . .
S1 S 0.60770(9) 0.85446(9) 0.51304(7) 0.0500(5) Uani 1 1 d . . .
S2 S -0.22869(8) 0.80819(7) 0.83175(6) 0.0300(3) Uani 1 1 d . . .
N1 N 0.4798(3) 0.9177(2) 0.5613(2) 0.0423(13) Uani 1 1 d . . .
N2 N 0.3956(3) 0.9186(2) 0.5678(2) 0.0311(10) Uani 1 1 d . . .
N3 N 0.5437(3) 0.8150(2) 0.6216(2) 0.0412(13) Uani 1 1 d . . .
N4 N 0.4933(3) 0.8246(2) 0.6629(2) 0.0335(11) Uani 1 1 d . . .
N5 N 0.4327(2) 0.8128(2) 0.50359(19) 0.0303(10) Uani 1 1 d . . .
N6 N 0.3729(2) 0.7885(2) 0.53503(19) 0.0283(10) Uani 1 1 d . . .
N7 N -0.1112(2) 0.88267(19) 0.78390(19) 0.0257(10) Uani 1 1 d . . .
N8 N -0.0267(2) 0.89174(18) 0.77931(19) 0.0259(10) Uani 1 1 d . . .
N9 N -0.1560(2) 0.77725(18) 0.72547(19) 0.0245(9) Uani 1 1 d . . .
N10 N -0.1031(2) 0.79407(19) 0.68530(18) 0.0244(9) Uani 1 1 d . . .
N11 N -0.0474(2) 0.78249(19) 0.84416(19) 0.0259(9) Uani 1 1 d . . .
N12 N 0.0157(2) 0.76499(19) 0.81376(18) 0.0237(9) Uani 1 1 d . . .
O1 O 0.25051(19) 0.89773(15) 0.61159(15) 0.0247(8) Uani 1 1 d . . .
O2 O 0.1063(2) 0.93863(15) 0.61886(15) 0.0263(8) Uani 1 1 d . . .
O3 O 0.34647(19) 0.83481(15) 0.70928(15) 0.0225(7) Uani 1 1 d . . .
O4 O 0.28836(19) 0.83270(16) 0.80893(15) 0.0255(8) Uani 1 1 d . . .
O5 O 0.25241(19) 0.77800(15) 0.60410(14) 0.0223(7) Uani 1 1 d . . .
O6 O 0.12507(19) 0.71725(14) 0.62031(14) 0.0226(7) Uani 1 1 d . . .
O7 O 0.12338(19) 0.88783(14) 0.74191(14) 0.0214(7) Uani 1 1 d . . .
O8 O 0.2609(2) 0.94208(15) 0.73792(16) 0.0293(8) Uani 1 1 d . . .
O9 O 0.03847(18) 0.82220(14) 0.63963(14) 0.0202(7) Uani 1 1 d . . .
O10 O 0.0943(2) 0.83155(15) 0.53991(14) 0.0233(7) Uani 1 1 d . . .
O11 O 0.13896(17) 0.76880(14) 0.74573(14) 0.0185(7) Uani 1 1 d . . .
O12 O 0.27494(19) 0.72180(15) 0.72925(14) 0.0235(8) Uani 1 1 d . . .
C1 C 0.5340(4) 0.9610(4) 0.5973(4) 0.089(3) Uani 1 1 d . . .
H1A H 0.5144 1.0004 0.5800 0.133 Uiso 1 1 calc R . .
H1B H 0.5915 0.9544 0.5949 0.133 Uiso 1 1 calc R . .
H1C H 0.5341 0.9588 0.6424 0.133 Uiso 1 1 calc R . .
C2 C 0.3537(3) 0.9635(3) 0.5440(2) 0.0323(13) Uani 1 1 d . . .
H2 H 0.3801 0.9901 0.5220 0.039 Uiso 1 1 calc R . .
C3 C 0.2689(3) 0.9801(2) 0.5457(2) 0.0279(12) Uani 1 1 d . . .
C4 C 0.2236(3) 0.9475(2) 0.5806(2) 0.0276(12) Uani 1 1 d . . .
C5 C 0.1439(3) 0.9708(2) 0.5815(2) 0.0216(10) Uani 1 1 d . . .
C6 C 0.1098(3) 1.0215(2) 0.5473(2) 0.0305(12) Uani 1 1 d . . .
H6 H 0.0564 1.0361 0.5486 0.037 Uiso 1 1 calc R . .
C7 C 0.1546(3) 1.0513(3) 0.5107(2) 0.0358(13) Uani 1 1 d . . .
H7 H 0.1303 1.0850 0.4858 0.043 Uiso 1 1 calc R . .
C8 C 0.2345(4) 1.0313(2) 0.5111(2) 0.0345(13) Uani 1 1 d . . .
H8 H 0.2657 1.0524 0.4878 0.041 Uiso 1 1 calc R . .
C9 C 0.0308(3) 0.9643(2) 0.6280(2) 0.0296(12) Uani 1 1 d . . .
H9A H 0.0442 1.0034 0.6484 0.044 Uiso 1 1 calc R . .
H9B H 0.0093 0.9383 0.6558 0.044 Uiso 1 1 calc R . .
H9C H -0.0124 0.9687 0.5862 0.044 Uiso 1 1 calc R . .
C10 C 0.6195(4) 0.7809(4) 0.6439(3) 0.083(3) Uani 1 1 d . . .
H10A H 0.6606 0.8024 0.6785 0.125 Uiso 1 1 calc R . .
H10B H 0.6433 0.7742 0.6082 0.125 Uiso 1 1 calc R . .
H10C H 0.6066 0.7426 0.6602 0.125 Uiso 1 1 calc R . .
C11 C 0.5283(3) 0.8164(3) 0.7227(3) 0.0371(14) Uani 1 1 d . . .
H11 H 0.5867 0.8064 0.7348 0.044 Uiso 1 1 calc R . .
C12 C 0.4905(3) 0.8204(2) 0.7756(2) 0.0268(12) Uani 1 1 d . . .
C13 C 0.4026(3) 0.8286(2) 0.7661(2) 0.0253(11) Uani 1 1 d . . .
C14 C 0.3746(3) 0.8280(2) 0.8225(2) 0.0226(11) Uani 1 1 d . . .
C15 C 0.4304(3) 0.8217(2) 0.8835(2) 0.0269(12) Uani 1 1 d . . .
H15 H 0.4105 0.8222 0.9202 0.032 Uiso 1 1 calc R . .
C16 C 0.5173(3) 0.8147(3) 0.8908(3) 0.0372(14) Uani 1 1 d . . .
H16 H 0.5562 0.8100 0.9326 0.045 Uiso 1 1 calc R . .
C17 C 0.5458(3) 0.8144(3) 0.8379(3) 0.0404(15) Uani 1 1 d . . .
H17 H 0.6047 0.8101 0.8437 0.048 Uiso 1 1 calc R . .
C18 C 0.2573(3) 0.8358(2) 0.8642(2) 0.0283(12) Uani 1 1 d . . .
H18A H 0.2743 0.8000 0.8905 0.042 Uiso 1 1 calc R . .
H18B H 0.1954 0.8387 0.8497 0.042 Uiso 1 1 calc R . .
H18C H 0.2811 0.8709 0.8900 0.042 Uiso 1 1 calc R . .
C19 C 0.3911(3) 0.8369(2) 0.4399(2) 0.0338(13) Uani 1 1 d . . .
H19A H 0.3649 0.8046 0.4105 0.051 Uiso 1 1 calc R . .
H19B H 0.4329 0.8572 0.4235 0.051 Uiso 1 1 calc R . .
H19C H 0.3473 0.8653 0.4427 0.051 Uiso 1 1 calc R . .
C20 C 0.3384(3) 0.7397(3) 0.5099(2) 0.0342(13) Uani 1 1 d . . .
H20 H 0.3576 0.7235 0.4764 0.041 Uiso 1 1 calc R . .
C21 C 0.2742(3) 0.7072(2) 0.5270(2) 0.0274(12) Uani 1 1 d . . .
C22 C 0.2323(3) 0.7287(2) 0.5714(2) 0.0217(11) Uani 1 1 d . . .
C23 C 0.1659(3) 0.6922(2) 0.5797(2) 0.0225(11) Uani 1 1 d . . .
C24 C 0.1455(3) 0.6392(2) 0.5500(2) 0.0282(12) Uani 1 1 d . . .
H24 H 0.1015 0.6161 0.5577 0.034 Uiso 1 1 calc R . .
C25 C 0.1893(4) 0.6181(3) 0.5076(2) 0.0370(14) Uani 1 1 d . . .
H25 H 0.1759 0.5804 0.4875 0.044 Uiso 1 1 calc R . .
C26 C 0.2508(3) 0.6523(2) 0.4959(2) 0.0322(13) Uani 1 1 d . . .
H26 H 0.2786 0.6389 0.4660 0.039 Uiso 1 1 calc R . .
C27 C 0.0570(3) 0.6838(2) 0.6297(2) 0.0248(11) Uani 1 1 d . . .
H27A H 0.0155 0.6755 0.5879 0.037 Uiso 1 1 calc R . .
H27B H 0.0298 0.7066 0.6566 0.037 Uiso 1 1 calc R . .
H27C H 0.0786 0.6463 0.6513 0.037 Uiso 1 1 calc R . .
C28 C -0.1765(3) 0.9220(3) 0.7415(3) 0.0428(15) Uani 1 1 d . . .
H28A H -0.1678 0.9628 0.7577 0.064 Uiso 1 1 calc R . .
H28B H -0.2329 0.9084 0.7412 0.064 Uiso 1 1 calc R . .
H28C H -0.1719 0.9206 0.6975 0.064 Uiso 1 1 calc R . .
C29 C 0.0081(3) 0.9401(2) 0.8076(2) 0.0279(12) Uani 1 1 d . . .
H29 H -0.0231 0.9625 0.8299 0.033 Uiso 1 1 calc R . .
C30 C 0.0899(3) 0.9629(2) 0.8085(2) 0.0237(11) Uani 1 1 d . . .
C31 C 0.1411(3) 0.9366(2) 0.7749(2) 0.0208(10) Uani 1 1 d . . .
C32 C 0.2175(3) 0.9673(2) 0.7763(2) 0.0239(11) Uani 1 1 d . . .
C33 C 0.2437(3) 1.0178(2) 0.8138(2) 0.0320(12) Uani 1 1 d . . .
H33 H 0.2961 1.0364 0.8159 0.038 Uiso 1 1 calc R . .
C34 C 0.1913(4) 1.0411(3) 0.8485(3) 0.0381(14) Uani 1 1 d . . .
H34 H 0.2084 1.0755 0.8744 0.046 Uiso 1 1 calc R . .
C35 C 0.1167(3) 1.0146(2) 0.8451(2) 0.0347(13) Uani 1 1 d . . .
H35 H 0.0815 1.0313 0.8681 0.042 Uiso 1 1 calc R . .
C36 C 0.3415(3) 0.9686(2) 0.7408(3) 0.0314(12) Uani 1 1 d . . .
H36A H 0.3329 1.0101 0.7266 0.047 Uiso 1 1 calc R . .
H36B H 0.3674 0.9466 0.7126 0.047 Uiso 1 1 calc R . .
H36C H 0.3790 0.9672 0.7853 0.047 Uiso 1 1 calc R . .
C37 C -0.1781(4) 0.7142(2) 0.7215(3) 0.0389(14) Uani 1 1 d . . .
H37A H -0.2196 0.7060 0.6796 0.058 Uiso 1 1 calc R . .
H37B H -0.2024 0.7041 0.7561 0.058 Uiso 1 1 calc R . .
H37C H -0.1271 0.6904 0.7259 0.058 Uiso 1 1 calc R . .
C38 C -0.1407(3) 0.7907(2) 0.6249(2) 0.0251(11) Uani 1 1 d . . .
H38 H -0.1990 0.7801 0.6128 0.030 Uiso 1 1 calc R . .
C39 C -0.1045(3) 0.8012(2) 0.5728(2) 0.0205(10) Uani 1 1 d . . .
C40 C -0.0176(3) 0.8153(2) 0.5821(2) 0.0182(10) Uani 1 1 d . . .
C41 C 0.0091(3) 0.8198(2) 0.5263(2) 0.0221(11) Uani 1 1 d . . .
C42 C -0.0460(3) 0.8140(2) 0.4660(2) 0.0277(12) Uani 1 1 d . . .
H42 H -0.0266 0.8188 0.4293 0.033 Uiso 1 1 calc R . .
C43 C -0.1308(3) 0.8009(2) 0.4580(2) 0.0281(12) Uani 1 1 d . . .
H43 H -0.1689 0.7958 0.4160 0.034 Uiso 1 1 calc R . .
C44 C -0.1592(3) 0.7955(2) 0.5106(2) 0.0261(11) Uani 1 1 d . . .
H44 H -0.2174 0.7877 0.5046 0.031 Uiso 1 1 calc R . .
C45 C 0.1247(3) 0.8375(2) 0.4848(2) 0.0294(12) Uani 1 1 d . . .
H45A H 0.1143 0.8005 0.4599 0.044 Uiso 1 1 calc R . .
H45B H 0.1856 0.8458 0.4992 0.044 Uiso 1 1 calc R . .
H45C H 0.0949 0.8703 0.4577 0.044 Uiso 1 1 calc R . .
C46 C -0.0109(3) 0.8082(2) 0.9092(2) 0.0312(12) Uani 1 1 d . . .
H46A H 0.0092 0.7762 0.9406 0.047 Uiso 1 1 calc R . .
H46B H -0.0544 0.8313 0.9209 0.047 Uiso 1 1 calc R . .
H46C H 0.0366 0.8343 0.9092 0.047 Uiso 1 1 calc R . .
C47 C 0.0585(3) 0.7190(2) 0.8392(2) 0.0222(11) Uani 1 1 d . . .
H47 H 0.0420 0.6998 0.8725 0.027 Uiso 1 1 calc R . .
C48 C 0.1298(3) 0.6932(2) 0.8222(2) 0.0220(10) Uani 1 1 d . . .
C49 C 0.1657(3) 0.7206(2) 0.7777(2) 0.0193(10) Uani 1 1 d . . .
C50 C 0.2396(3) 0.6916(2) 0.7694(2) 0.0197(10) Uani 1 1 d . . .
C51 C 0.2684(3) 0.6379(2) 0.7988(2) 0.0264(11) Uani 1 1 d . . .
H51 H 0.3158 0.6191 0.7911 0.032 Uiso 1 1 calc R . .
C52 C 0.2277(3) 0.6111(2) 0.8403(2) 0.0243(11) Uani 1 1 d . . .
H52 H 0.2468 0.5739 0.8599 0.029 Uiso 1 1 calc R . .
C53 C 0.1611(3) 0.6388(2) 0.8517(2) 0.0284(12) Uani 1 1 d . . .
H53 H 0.1348 0.6212 0.8806 0.034 Uiso 1 1 calc R . .
C54 C 0.3523(3) 0.6968(2) 0.7214(2) 0.0290(12) Uani 1 1 d . . .
H54A H 0.3955 0.6946 0.7635 0.044 Uiso 1 1 calc R . .
H54B H 0.3727 0.7220 0.6925 0.044 Uiso 1 1 calc R . .
H54C H 0.3408 0.6568 0.7031 0.044 Uiso 1 1 calc R . .

loop_
_atom_site_aniso_label
_atom_site_aniso_U_11
_atom_site_aniso_U_22
_atom_site_aniso_U_33
_atom_site_aniso_U_23
_atom_site_aniso_U_13
_atom_site_aniso_U_12
Eu1 0.01595(13) 0.02873(15) 0.01975(14) 0.00149(10) 0.01169(10) 0.00042(10)
Mn1 0.0178(4) 0.0380(5) 0.0204(4) -0.0016(3) 0.0117(3) -0.0022(3)
Mn2 0.0166(4) 0.0214(4) 0.0167(4) 0.0013(3) 0.0097(3) 0.0016(3)
P1 0.0223(7) 0.0626(11) 0.0325(8) -0.0112(7) 0.0196(6) -0.0104(7)
P2 0.0189(6) 0.0327(8) 0.0227(7) 0.0044(5) 0.0140(5) 0.0031(5)
S1 0.0307(8) 0.0897(14) 0.0411(9) -0.0179(8) 0.0281(7) -0.0173(8)
S2 0.0203(6) 0.0470(9) 0.0301(7) 0.0041(6) 0.0191(5) 0.0034(6)
N1 0.027(2) 0.066(4) 0.046(3) -0.012(2) 0.030(2) -0.016(2)
N2 0.026(2) 0.039(3) 0.036(3) -0.005(2) 0.022(2) -0.010(2)
N3 0.016(2) 0.084(4) 0.027(2) -0.005(2) 0.0112(19) 0.007(2)
N4 0.016(2) 0.060(3) 0.031(3) -0.008(2) 0.0151(19) -0.004(2)
N5 0.017(2) 0.057(3) 0.022(2) -0.002(2) 0.0136(18) -0.005(2)
N6 0.020(2) 0.040(3) 0.033(2) -0.005(2) 0.0190(19) -0.0031(19)
N7 0.018(2) 0.030(3) 0.035(2) 0.0013(19) 0.0169(18) 0.0007(17)
N8 0.029(2) 0.027(2) 0.030(2) -0.0029(18) 0.0211(19) 0.0029(19)
N9 0.023(2) 0.030(3) 0.029(2) 0.0019(18) 0.0194(18) -0.0010(18)
N10 0.020(2) 0.037(3) 0.022(2) 0.0013(18) 0.0134(18) -0.0023(18)
N11 0.023(2) 0.034(3) 0.027(2) -0.0021(18) 0.0170(18) -0.0006(18)
N12 0.020(2) 0.035(3) 0.022(2) 0.0109(18) 0.0150(17) 0.0001(18)
O1 0.0240(18) 0.027(2) 0.0268(19) 0.0019(15) 0.0137(15) 0.0015(15)
O2 0.0286(19) 0.029(2) 0.0260(19) 0.0048(15) 0.0151(15) 0.0045(15)
O3 0.0164(16) 0.034(2) 0.0212(17) -0.0045(14) 0.0123(14) -0.0031(14)
O4 0.0161(17) 0.044(2) 0.0189(17) 0.0017(15) 0.0090(13) 0.0040(15)
O5 0.0201(17) 0.032(2) 0.0190(17) -0.0004(14) 0.0126(14) -0.0026(14)
O6 0.0205(17) 0.028(2) 0.0235(18) -0.0027(14) 0.0130(14) 0.0011(14)
O7 0.0201(17) 0.026(2) 0.0202(17) -0.0026(14) 0.0099(14) -0.0033(14)
O8 0.0252(19) 0.031(2) 0.036(2) -0.0069(16) 0.0159(16) -0.0088(15)
O9 0.0151(16) 0.031(2) 0.0165(16) -0.0020(13) 0.0077(13) 0.0008(14)
O10 0.0240(18) 0.037(2) 0.0126(16) 0.0005(14) 0.0113(14) -0.0012(15)
O11 0.0115(15) 0.0250(19) 0.0215(17) 0.0042(14) 0.0089(13) 0.0042(13)
O12 0.0214(17) 0.032(2) 0.0211(17) 0.0010(14) 0.0119(14) 0.0074(15)
C1 0.043(4) 0.083(6) 0.154(8) -0.055(6) 0.051(5) -0.031(4)
C2 0.037(3) 0.037(3) 0.029(3) 0.000(2) 0.019(2) -0.017(3)
C3 0.038(3) 0.026(3) 0.024(3) -0.001(2) 0.015(2) -0.009(2)
C4 0.032(3) 0.031(3) 0.022(3) -0.004(2) 0.012(2) -0.009(2)
C5 0.024(3) 0.024(3) 0.017(2) 0.001(2) 0.0056(19) -0.001(2)
C6 0.038(3) 0.023(3) 0.031(3) -0.003(2) 0.011(2) -0.003(2)
C7 0.045(3) 0.031(3) 0.028(3) -0.003(2) 0.006(3) -0.003(3)
C8 0.059(4) 0.026(3) 0.025(3) -0.007(2) 0.023(3) -0.012(3)
C9 0.034(3) 0.031(3) 0.030(3) 0.002(2) 0.018(2) 0.005(2)
C10 0.060(5) 0.145(9) 0.062(5) 0.017(5) 0.044(4) 0.041(5)
C11 0.011(2) 0.065(4) 0.037(3) -0.009(3) 0.010(2) 0.001(2)
C12 0.017(2) 0.045(4) 0.017(2) -0.005(2) 0.0028(19) -0.004(2)
C13 0.024(3) 0.036(3) 0.019(3) -0.001(2) 0.011(2) 0.004(2)
C14 0.020(2) 0.025(3) 0.024(3) -0.007(2) 0.008(2) -0.004(2)
C15 0.023(3) 0.033(3) 0.024(3) -0.003(2) 0.007(2) -0.006(2)
C16 0.030(3) 0.062(4) 0.021(3) -0.002(3) 0.010(2) 0.006(3)
C17 0.016(3) 0.070(5) 0.033(3) -0.012(3) 0.004(2) -0.009(3)
C18 0.031(3) 0.038(3) 0.019(3) -0.002(2) 0.012(2) 0.009(2)
C19 0.032(3) 0.049(4) 0.023(3) -0.002(2) 0.012(2) -0.008(3)
C20 0.030(3) 0.052(4) 0.026(3) -0.008(3) 0.017(2) 0.001(3)
C21 0.024(3) 0.037(3) 0.025(3) 0.002(2) 0.014(2) 0.007(2)
C22 0.018(2) 0.032(3) 0.014(2) -0.001(2) 0.0032(19) 0.003(2)
C23 0.020(2) 0.030(3) 0.019(2) -0.001(2) 0.008(2) 0.005(2)
C24 0.026(3) 0.034(3) 0.029(3) -0.002(2) 0.015(2) 0.004(2)
C25 0.047(3) 0.034(3) 0.034(3) -0.006(2) 0.016(3) 0.003(3)
C26 0.035(3) 0.043(4) 0.025(3) -0.005(2) 0.018(2) 0.002(3)
C27 0.032(3) 0.022(3) 0.025(3) -0.003(2) 0.017(2) -0.003(2)
C28 0.029(3) 0.039(4) 0.064(4) 0.014(3) 0.020(3) 0.011(3)
C29 0.024(3) 0.034(3) 0.031(3) -0.006(2) 0.016(2) -0.008(2)
C30 0.021(2) 0.030(3) 0.022(3) -0.001(2) 0.010(2) -0.003(2)
C31 0.024(3) 0.025(3) 0.014(2) 0.003(2) 0.0062(19) 0.000(2)
C32 0.021(2) 0.030(3) 0.024(3) 0.004(2) 0.010(2) -0.002(2)
C33 0.038(3) 0.037(3) 0.018(3) 0.000(2) 0.003(2) -0.007(3)
C34 0.047(4) 0.036(4) 0.032(3) -0.015(3) 0.014(3) -0.010(3)
C35 0.044(3) 0.032(3) 0.031(3) -0.013(2) 0.016(3) -0.003(3)
C36 0.022(3) 0.028(3) 0.046(3) 0.001(2) 0.011(2) -0.005(2)
C37 0.044(3) 0.035(3) 0.044(3) -0.005(3) 0.021(3) -0.013(3)
C38 0.020(2) 0.031(3) 0.027(3) 0.005(2) 0.010(2) 0.002(2)
C39 0.017(2) 0.021(3) 0.028(3) 0.002(2) 0.014(2) 0.0031(19)
C40 0.019(2) 0.026(3) 0.012(2) 0.0004(18) 0.0081(18) 0.0028(19)
C41 0.017(2) 0.030(3) 0.023(3) 0.002(2) 0.011(2) 0.007(2)
C42 0.038(3) 0.032(3) 0.017(3) -0.001(2) 0.015(2) 0.002(2)
C43 0.028(3) 0.033(3) 0.018(3) -0.002(2) -0.002(2) -0.003(2)
C44 0.017(2) 0.034(3) 0.028(3) -0.001(2) 0.008(2) 0.002(2)
C45 0.022(3) 0.052(4) 0.020(3) 0.005(2) 0.015(2) -0.007(2)
C46 0.038(3) 0.040(3) 0.020(3) 0.003(2) 0.015(2) 0.003(3)
C47 0.020(2) 0.023(3) 0.027(3) 0.003(2) 0.012(2) -0.002(2)
C48 0.017(2) 0.032(3) 0.018(2) 0.001(2) 0.0077(19) -0.001(2)
C49 0.011(2) 0.029(3) 0.017(2) 0.003(2) 0.0025(18) -0.0021(19)
C50 0.017(2) 0.028(3) 0.015(2) 0.001(2) 0.0066(19) 0.002(2)
C51 0.024(3) 0.030(3) 0.024(3) -0.002(2) 0.004(2) 0.005(2)
C52 0.023(3) 0.026(3) 0.022(3) 0.002(2) 0.004(2) 0.006(2)
C53 0.027(3) 0.035(3) 0.023(3) 0.008(2) 0.008(2) 0.000(2)
C54 0.011(2) 0.044(3) 0.037(3) 0.000(2) 0.014(2) 0.010(2)

loop_
_atom_type_symbol
_atom_type_description
_atom_type_scat_dispersion_real
_atom_type_scat_dispersion_imag
_atom_type_scat_source
C C 0.0033 0.0016 'International Tables Vol C Tables 4.2.6.8 and 6.1.1.4'
H H 0.0000 0.0000 'International Tables Vol C Tables 4.2.6.8 and 6.1.1.4'
N N 0.0061 0.0033 'International Tables Vol C Tables 4.2.6.8 and 6.1.1.4'
O O 0.0106 0.0060 'International Tables Vol C Tables 4.2.6.8 and 6.1.1.4'
P P 0.1023 0.0942 'International Tables Vol C Tables 4.2.6.8 and 6.1.1.4'
S S 0.1246 0.1234 'International Tables Vol C Tables 4.2.6.8 and 6.1.1.4'
Mn Mn 0.3368 0.7283 'International Tables Vol C Tables 4.2.6.8 and 6.1.1.4'
Eu Eu -0.1578 3.6682 'International Tables Vol C Tables 4.2.6.8 and 6.1.1.4'

loop_
_geom_angle_atom_site_label_1
_geom_angle_atom_site_label_2
_geom_angle_atom_site_label_3
_geom_angle
_geom_angle_site_symmetry_1
_geom_angle_site_symmetry_3
_geom_angle_publ_flag
O7 Eu1 O11 67.62(11) . . ?
O7 Eu1 O3 117.33(10) . . ?
O11 Eu1 O3 112.42(10) . . ?
O7 Eu1 O1 111.49(11) . . ?
O11 Eu1 O1 177.91(11) . . ?
O3 Eu1 O1 66.16(11) . . ?
O7 Eu1 O5 175.22(10) . . ?
O11 Eu1 O5 113.51(11) . . ?
O3 Eu1 O5 66.87(10) . . ?
O1 Eu1 O5 67.55(11) . . ?
O7 Eu1 O9 67.13(10) . . ?
O11 Eu1 O9 67.05(10) . . ?
O3 Eu1 O9 175.21(10) . . ?
O1 Eu1 O9 114.50(10) . . ?
O5 Eu1 O9 108.76(10) . . ?
O7 Eu1 O4 68.09(10) . . ?
O11 Eu1 O4 64.82(10) . . ?
O3 Eu1 O4 59.12(10) . . ?
O1 Eu1 O4 113.13(10) . . ?
O5 Eu1 O4 116.67(10) . . ?
O9 Eu1 O4 123.26(10) . . ?
O7 Eu1 O8 58.35(10) . . ?
O11 Eu1 O8 112.99(10) . . ?
O3 Eu1 O8 67.30(10) . . ?
O1 Eu1 O8 65.16(10) . . ?
O5 Eu1 O8 123.70(10) . . ?
O9 Eu1 O8 117.42(10) . . ?
O4 Eu1 O8 60.45(10) . . ?
O7 Eu1 O2 64.26(10) . . ?
O11 Eu1 O2 122.36(9) . . ?
O3 Eu1 O2 116.67(10) . . ?
O1 Eu1 O2 58.02(10) . . ?
O5 Eu1 O2 112.18(10) . . ?
O9 Eu1 O2 66.37(10) . . ?
O4 Eu1 O2 119.79(10) . . ?
O8 Eu1 O2 64.06(10) . . ?
O7 Eu1 O12 117.65(10) . . ?
O11 Eu1 O12 57.78(9) . . ?
O3 Eu1 O12 65.07(10) . . ?
O1 Eu1 O12 121.96(10) . . ?
O5 Eu1 O12 65.75(10) . . ?
O9 Eu1 O12 111.71(10) . . ?
O4 Eu1 O12 63.32(9) . . ?
O8 Eu1 O12 119.01(10) . . ?
O2 Eu1 O12 176.84(9) . . ?
O7 Eu1 O10 112.21(10) . . ?
O11 Eu1 O10 115.21(9) . . ?
O3 Eu1 O10 120.66(10) . . ?
O1 Eu1 O10 66.84(10) . . ?
O5 Eu1 O10 63.03(10) . . ?
O9 Eu1 O10 56.93(9) . . ?
O4 Eu1 O10 179.70(10) . . ?
O8 Eu1 O10 119.72(10) . . ?
O2 Eu1 O10 60.48(9) . . ?
O12 Eu1 O10 116.42(9) . . ?
O7 Eu1 O6 120.73(9) . . ?
O11 Eu1 O6 64.74(9) . . ?
O3 Eu1 O6 112.11(10) . . ?
O1 Eu1 O6 117.09(10) . . ?
O5 Eu1 O6 57.43(9) . . ?
O9 Eu1 O6 63.21(9) . . ?
O4 Eu1 O6 117.00(9) . . ?
O8 Eu1 O6 177.41(9) . . ?
O2 Eu1 O6 118.03(10) . . ?
O12 Eu1 O6 58.92(9) . . ?
O10 Eu1 O6 62.82(9) . . ?
O3 Mn1 O1 77.67(12) . . ?
O3 Mn1 O5 78.28(12) . . ?
O1 Mn1 O5 78.25(13) . . ?
O3 Mn1 N6 144.21(15) . . ?
O1 Mn1 N6 126.67(14) . . ?
O5 Mn1 N6 81.82(14) . . ?
O3 Mn1 N2 127.34(14) . . ?
O1 Mn1 N2 81.79(14) . . ?
O5 Mn1 N2 142.77(14) . . ?
N6 Mn1 N2 85.46(16) . . ?
O3 Mn1 N4 83.77(14) . . ?
O1 Mn1 N4 144.15(15) . . ?
O5 Mn1 N4 127.60(15) . . ?
N6 Mn1 N4 85.26(15) . . ?
N2 Mn1 N4 85.65(17) . . ?
O3 Mn1 Eu1 46.54(9) . . ?
O1 Mn1 Eu1 46.68(9) . . ?
O5 Mn1 Eu1 46.74(8) . . ?
N6 Mn1 Eu1 127.79(11) . . ?
N2 Mn1 Eu1 127.91(12) . . ?
N4 Mn1 Eu1 129.55(11) . . ?
O9 Mn2 O7 78.53(12) . . ?
O9 Mn2 O11 78.49(12) . . ?
O7 Mn2 O11 78.27(12) . . ?
O9 Mn2 N8 126.35(14) . . ?
O7 Mn2 N8 82.06(14) . . ?
O11 Mn2 N8 144.13(14) . . ?
O9 Mn2 N12 144.58(14) . . ?
O7 Mn2 N12 126.03(14) . . ?
O11 Mn2 N12 82.26(13) . . ?
N8 Mn2 N12 85.55(15) . . ?
O9 Mn2 N10 82.99(13) . . ?
O7 Mn2 N10 145.98(14) . . ?
O11 Mn2 N10 125.54(14) . . ?
N8 Mn2 N10 86.35(15) . . ?
N12 Mn2 N10 84.47(15) . . ?
O9 Mn2 Eu1 47.45(8) . . ?
O7 Mn2 Eu1 46.52(8) . . ?
O11 Mn2 Eu1 46.71(8) . . ?
N8 Mn2 Eu1 127.84(11) . . ?
N12 Mn2 Eu1 128.00(10) . . ?
N10 Mn2 Eu1 129.39(10) . . ?
N3 P1 N5 107.0(2) . . ?
N3 P1 N1 108.2(2) . . ?
N5 P1 N1 105.6(2) . . ?
N3 P1 S1 112.77(17) . . ?
N5 P1 S1 112.10(16) . . ?
N1 P1 S1 110.77(17) . . ?
N11 P2 N7 106.3(2) . . ?
N11 P2 N9 106.7(2) . . ?
N7 P2 N9 107.6(2) . . ?
N11 P2 S2 112.32(15) . . ?
N7 P2 S2 111.64(15) . . ?
N9 P2 S2 111.97(15) . . ?
C1 N1 N2 114.4(5) . . ?
C1 N1 P1 121.2(5) . . ?
N2 N1 P1 114.6(4) . . ?
C2 N2 N1 113.8(4) . . ?
C2 N2 Mn1 128.2(3) . . ?
N1 N2 Mn1 117.9(3) . . ?
N4 N3 C10 119.5(5) . . ?
N4 N3 P1 117.7(4) . . ?
C10 N3 P1 122.6(4) . . ?
C11 N4 N3 116.9(4) . . ?
C11 N4 Mn1 125.9(3) . . ?
N3 N4 Mn1 116.5(3) . . ?
C19 N5 N6 112.9(4) . . ?
C19 N5 P1 118.2(4) . . ?
N6 N5 P1 116.4(3) . . ?
C20 N6 N5 113.6(4) . . ?
C20 N6 Mn1 130.0(3) . . ?
N5 N6 Mn1 116.5(3) . . ?
N8 N7 C28 114.4(4) . . ?
N8 N7 P2 115.2(3) . . ?
C28 N7 P2 119.9(3) . . ?
C29 N8 N7 112.8(4) . . ?
C29 N8 Mn2 128.9(3) . . ?
N7 N8 Mn2 118.1(3) . . ?
N10 N9 C37 113.6(4) . . ?
N10 N9 P2 115.4(3) . . ?
C37 N9 P2 119.8(3) . . ?
C38 N10 N9 113.8(4) . . ?
C38 N10 Mn2 128.7(3) . . ?
N9 N10 Mn2 117.6(3) . . ?
N12 N11 C46 113.4(4) . . ?
N12 N11 P2 115.9(3) . . ?
C46 N11 P2 118.3(3) . . ?
C47 N12 N11 113.9(4) . . ?
C47 N12 Mn2 129.5(3) . . ?
N11 N12 Mn2 116.6(3) . . ?
C4 O1 Mn1 133.1(3) . . ?
C4 O1 Eu1 133.1(3) . . ?
Mn1 O1 Eu1 93.58(12) . . ?
C5 O2 C9 115.8(4) . . ?
C5 O2 Eu1 116.5(3) . . ?
C9 O2 Eu1 127.6(3) . . ?
C13 O3 Mn1 133.9(3) . . ?
C13 O3 Eu1 131.0(3) . . ?
Mn1 O3 Eu1 94.73(12) . . ?
C14 O4 C18 115.5(4) . . ?
C14 O4 Eu1 116.6(3) . . ?
C18 O4 Eu1 127.9(3) . . ?
C22 O5 Mn1 132.7(3) . . ?
C22 O5 Eu1 134.1(3) . . ?
Mn1 O5 Eu1 93.22(12) . . ?
C23 O6 C27 115.8(4) . . ?
C23 O6 Eu1 115.4(3) . . ?
C27 O6 Eu1 128.8(3) . . ?
C31 O7 Mn2 132.2(3) . . ?
C31 O7 Eu1 133.8(3) . . ?
Mn2 O7 Eu1 93.69(12) . . ?
C32 O8 C36 116.4(4) . . ?
C32 O8 Eu1 115.6(3) . . ?
C36 O8 Eu1 127.3(3) . . ?
C40 O9 Mn2 133.1(3) . . ?
C40 O9 Eu1 133.7(3) . . ?
Mn2 O9 Eu1 92.96(11) . . ?
C41 O10 C45 115.4(3) . . ?
C41 O10 Eu1 116.3(2) . . ?
C45 O10 Eu1 128.2(3) . . ?
C49 O11 Mn2 132.4(3) . . ?
C49 O11 Eu1 134.2(3) . . ?
Mn2 O11 Eu1 93.41(11) . . ?
C50 O12 C54 116.1(4) . . ?
C50 O12 Eu1 116.0(3) . . ?
C54 O12 Eu1 127.8(3) . . ?
N1 C1 H1A 109.5 . . ?
N1 C1 H1B 109.5 . . ?
H1A C1 H1B 109.5 . . ?
N1 C1 H1C 109.5 . . ?
H1A C1 H1C 109.5 . . ?
H1B C1 H1C 109.5 . . ?
N2 C2 C3 127.9(5) . . ?
N2 C2 H2 116.1 . . ?
C3 C2 H2 116.1 . . ?
C8 C3 C4 121.2(5) . . ?
C8 C3 C2 115.8(5) . . ?
C4 C3 C2 123.0(5) . . ?
O1 C4 C3 124.1(5) . . ?
O1 C4 C5 118.8(4) . . ?
C3 C4 C5 117.1(5) . . ?
O2 C5 C6 124.7(4) . . ?
O2 C5 C4 113.5(4) . . ?
C6 C5 C4 121.8(5) . . ?
C5 C6 C7 119.7(5) . . ?
C5 C6 H6 120.1 . . ?
C7 C6 H6 120.1 . . ?
C8 C7 C6 120.1(5) . . ?
C8 C7 H7 119.9 . . ?
C6 C7 H7 119.9 . . ?
C7 C8 C3 120.0(5) . . ?
C7 C8 H8 120.0 . . ?
C3 C8 H8 120.0 . . ?
O2 C9 H9A 109.5 . . ?
O2 C9 H9B 109.5 . . ?
H9A C9 H9B 109.5 . . ?
O2 C9 H9C 109.5 . . ?
H9A C9 H9C 109.5 . . ?
H9B C9 H9C 109.5 . . ?
N3 C10 H10A 109.5 . . ?
N3 C10 H10B 109.5 . . ?
H10A C10 H10B 109.5 . . ?
N3 C10 H10C 109.5 . . ?
H10A C10 H10C 109.5 . . ?
H10B C10 H10C 109.5 . . ?
N4 C11 C12 128.5(5) . . ?
N4 C11 H11 115.7 . . ?
C12 C11 H11 115.7 . . ?
C17 C12 C13 120.1(4) . . ?
C17 C12 C11 116.4(4) . . ?
C13 C12 C11 123.5(4) . . ?
O3 C13 C12 124.0(4) . . ?
O3 C13 C14 119.0(4) . . ?
C12 C13 C14 117.0(4) . . ?
O4 C14 C15 124.8(4) . . ?
O4 C14 C13 113.4(4) . . ?
C15 C14 C13 121.8(4) . . ?
C14 C15 C16 119.3(5) . . ?
C14 C15 H15 120.4 . . ?
C16 C15 H15 120.4 . . ?
C17 C16 C15 120.2(5) . . ?
C17 C16 H16 119.9 . . ?
C15 C16 H16 119.9 . . ?
C16 C17 C12 121.6(5) . . ?
C16 C17 H17 119.2 . . ?
C12 C17 H17 119.2 . . ?
O4 C18 H18A 109.5 . . ?
O4 C18 H18B 109.5 . . ?
H18A C18 H18B 109.5 . . ?
O4 C18 H18C 109.5 . . ?
H18A C18 H18C 109.5 . . ?
H18B C18 H18C 109.5 . . ?
N5 C19 H19A 109.5 . . ?
N5 C19 H19B 109.5 . . ?
H19A C19 H19B 109.5 . . ?
N5 C19 H19C 109.5 . . ?
H19A C19 H19C 109.5 . . ?
H19B C19 H19C 109.5 . . ?
N6 C20 C21 126.9(5) . . ?
N6 C20 H20 116.5 . . ?
C21 C20 H20 116.5 . . ?
C26 C21 C20 116.5(4) . . ?
C26 C21 C22 120.2(5) . . ?
C20 C21 C22 123.3(5) . . ?
O5 C22 C23 120.1(4) . . ?
O5 C22 C21 124.0(4) . . ?
C23 C22 C21 115.9(4) . . ?
C24 C23 O6 124.4(4) . . ?
C24 C23 C22 122.8(4) . . ?
O6 C23 C22 112.8(4) . . ?
C23 C24 C25 120.4(5) . . ?
C23 C24 H24 119.8 . . ?
C25 C24 H24 119.8 . . ?
C26 C25 C24 119.2(5) . . ?
C26 C25 H25 120.4 . . ?
C24 C25 H25 120.4 . . ?
C25 C26 C21 121.6(5) . . ?
C25 C26 H26 119.2 . . ?
C21 C26 H26 119.2 . . ?
O6 C27 H27A 109.5 . . ?
O6 C27 H27B 109.5 . . ?
H27A C27 H27B 109.5 . . ?
O6 C27 H27C 109.5 . . ?
H27A C27 H27C 109.5 . . ?
H27B C27 H27C 109.5 . . ?
N7 C28 H28A 109.5 . . ?
N7 C28 H28B 109.5 . . ?
H28A C28 H28B 109.5 . . ?
N7 C28 H28C 109.5 . . ?
H28A C28 H28C 109.5 . . ?
H28B C28 H28C 109.5 . . ?
N8 C29 C30 126.0(5) . . ?
N8 C29 H29 117.0 . . ?
C30 C29 H29 117.0 . . ?
C31 C30 C35 120.5(4) . . ?
C31 C30 C29 123.5(5) . . ?
C35 C30 C29 116.1(4) . . ?
O7 C31 C30 125.0(4) . . ?
O7 C31 C32 118.3(4) . . ?
C30 C31 C32 116.7(4) . . ?
O8 C32 C33 124.4(4) . . ?
O8 C32 C31 113.8(4) . . ?
C33 C32 C31 121.8(5) . . ?
C32 C33 C34 118.9(5) . . ?
C32 C33 H33 120.6 . . ?
C34 C33 H33 120.6 . . ?
C35 C34 C33 120.3(5) . . ?
C35 C34 H34 119.9 . . ?
C33 C34 H34 119.9 . . ?
C34 C35 C30 121.7(5) . . ?
C34 C35 H35 119.2 . . ?
C30 C35 H35 119.2 . . ?
O8 C36 H36A 109.5 . . ?
O8 C36 H36B 109.5 . . ?
H36A C36 H36B 109.5 . . ?
O8 C36 H36C 109.5 . . ?
H36A C36 H36C 109.5 . . ?
H36B C36 H36C 109.5 . . ?
N9 C37 H37A 109.5 . . ?
N9 C37 H37B 109.5 . . ?
H37A C37 H37B 109.5 . . ?
N9 C37 H37C 109.5 . . ?
H37A C37 H37C 109.5 . . ?
H37B C37 H37C 109.5 . . ?
N10 C38 C39 127.1(4) . . ?
N10 C38 H38 116.4 . . ?
C39 C38 H38 116.4 . . ?
C44 C39 C40 119.6(4) . . ?
C44 C39 C38 116.3(4) . . ?
C40 C39 C38 124.1(4) . . ?
O9 C40 C41 119.4(4) . . ?
O9 C40 C39 123.5(4) . . ?
C41 C40 C39 117.1(4) . . ?
C42 C41 O10 125.1(4) . . ?
C42 C41 C40 121.9(4) . . ?
O10 C41 C40 113.0(4) . . ?
C41 C42 C43 120.0(4) . . ?
C41 C42 H42 120.0 . . ?
C43 C42 H42 120.0 . . ?
C44 C43 C42 120.0(4) . . ?
C44 C43 H43 120.0 . . ?
C42 C43 H43 120.0 . . ?
C43 C44 C39 121.3(4) . . ?
C43 C44 H44 119.3 . . ?
C39 C44 H44 119.3 . . ?
O10 C45 H45A 109.5 . . ?
O10 C45 H45B 109.5 . . ?
H45A C45 H45B 109.5 . . ?
O10 C45 H45C 109.5 . . ?
H45A C45 H45C 109.5 . . ?
H45B C45 H45C 109.5 . . ?
N11 C46 H46A 109.5 . . ?
N11 C46 H46B 109.5 . . ?
H46A C46 H46B 109.5 . . ?
N11 C46 H46C 109.5 . . ?
H46A C46 H46C 109.5 . . ?
H46B C46 H46C 109.5 . . ?
N12 C47 C48 126.7(4) . . ?
N12 C47 H47 116.7 . . ?
C48 C47 H47 116.7 . . ?
C53 C48 C49 121.2(4) . . ?
C53 C48 C47 116.5(4) . . ?
C49 C48 C47 122.3(4) . . ?
O11 C49 C48 125.8(4) . . ?
O11 C49 C50 118.7(4) . . ?
C48 C49 C50 115.5(4) . . ?
O12 C50 C51 125.2(4) . . ?
O12 C50 C49 113.1(4) . . ?
C51 C50 C49 121.7(4) . . ?
C50 C51 C52 120.4(4) . . ?
C50 C51 H51 119.8 . . ?
C52 C51 H51 119.8 . . ?
C53 C52 C51 119.3(5) . . ?
C53 C52 H52 120.4 . . ?
C51 C52 H52 120.4 . . ?
C52 C53 C48 121.8(5) . . ?
C52 C53 H53 119.1 . . ?
C48 C53 H53 119.1 . . ?
O12 C54 H54A 109.5 . . ?
O12 C54 H54B 109.5 . . ?
H54A C54 H54B 109.5 . . ?
O12 C54 H54C 109.5 . . ?
H54A C54 H54C 109.5 . . ?
H54B C54 H54C 109.5 . . ?

loop_
_geom_bond_atom_site_label_1
_geom_bond_atom_site_label_2
_geom_bond_distance
_geom_bond_site_symmetry_2
_geom_bond_publ_flag
Eu1 O7 2.415(3) . ?
Eu1 O11 2.421(3) . ?
Eu1 O3 2.426(3) . ?
Eu1 O1 2.429(3) . ?
Eu1 O5 2.430(3) . ?
Eu1 O9 2.450(3) . ?
Eu1 O4 2.830(3) . ?
Eu1 O8 2.869(3) . ?
Eu1 O2 2.879(3) . ?
Eu1 O12 2.900(3) . ?
Eu1 O10 2.939(3) . ?
Eu1 O6 2.944(3) . ?
Mn1 O3 2.092(3) . ?
Mn1 O1 2.134(3) . ?
Mn1 O5 2.147(3) . ?
Mn1 N6 2.189(4) . ?
Mn1 N2 2.249(4) . ?
Mn1 N4 2.251(4) . ?
Mn2 O9 2.119(3) . ?
Mn2 O7 2.130(3) . ?
Mn2 O11 2.133(3) . ?
Mn2 N8 2.186(4) . ?
Mn2 N12 2.202(4) . ?
Mn2 N10 2.214(4) . ?
P1 N3 1.655(5) . ?
P1 N5 1.669(4) . ?
P1 N1 1.692(5) . ?
P1 S1 1.9327(19) . ?
P2 N11 1.661(4) . ?
P2 N7 1.666(4) . ?
P2 N9 1.668(4) . ?
P2 S2 1.9297(17) . ?
N1 C1 1.397(8) . ?
N1 N2 1.441(5) . ?
N2 C2 1.247(7) . ?
N3 N4 1.412(6) . ?
N3 C10 1.426(8) . ?
N4 C11 1.269(7) . ?
N5 C19 1.455(6) . ?
N5 N6 1.465(5) . ?
N6 C20 1.283(7) . ?
N7 N8 1.445(5) . ?
N7 C28 1.486(6) . ?
N8 C29 1.298(6) . ?
N9 N10 1.458(5) . ?
N9 C37 1.461(6) . ?
N10 C38 1.276(6) . ?
N11 N12 1.447(5) . ?
N11 C46 1.479(6) . ?
N12 C47 1.282(6) . ?
O1 C4 1.314(6) . ?
O2 C5 1.367(5) . ?
O2 C9 1.443(5) . ?
O3 C13 1.313(6) . ?
O4 C14 1.371(5) . ?
O4 C18 1.441(5) . ?
O5 C22 1.305(6) . ?
O6 C23 1.381(5) . ?
O6 C27 1.419(5) . ?
O7 C31 1.295(5) . ?
O8 C32 1.374(6) . ?
O8 C36 1.445(5) . ?
O9 C40 1.326(5) . ?
O10 C41 1.378(5) . ?
O10 C45 1.434(5) . ?
O11 C49 1.293(5) . ?
O12 C50 1.366(5) . ?
O12 C54 1.454(5) . ?
C1 H1A 0.9800 . ?
C1 H1B 0.9800 . ?
C1 H1C 0.9800 . ?
C2 C3 1.464(7) . ?
C2 H2 0.9500 . ?
C3 C8 1.402(7) . ?
C3 C4 1.419(6) . ?
C4 C5 1.423(7) . ?
C5 C6 1.388(7) . ?
C6 C7 1.406(7) . ?
C6 H6 0.9500 . ?
C7 C8 1.394(8) . ?
C7 H7 0.9500 . ?
C8 H8 0.9500 . ?
C9 H9A 0.9800 . ?
C9 H9B 0.9800 . ?
C9 H9C 0.9800 . ?
C10 H10A 0.9800 . ?
C10 H10B 0.9800 . ?
C10 H10C 0.9800 . ?
C11 C12 1.464(7) . ?
C11 H11 0.9500 . ?
C12 C17 1.397(7) . ?
C12 C13 1.417(7) . ?
C13 C14 1.433(6) . ?
C14 C15 1.379(7) . ?
C15 C16 1.407(7) . ?
C15 H15 0.9500 . ?
C16 C17 1.365(7) . ?
C16 H16 0.9500 . ?
C17 H17 0.9500 . ?
C18 H18A 0.9800 . ?
C18 H18B 0.9800 . ?
C18 H18C 0.9800 . ?
C19 H19A 0.9800 . ?
C19 H19B 0.9800 . ?
C19 H19C 0.9800 . ?
C20 C21 1.425(7) . ?
C20 H20 0.9500 . ?
C21 C26 1.406(7) . ?
C21 C22 1.430(6) . ?
C22 C23 1.425(7) . ?
C23 C24 1.350(7) . ?
C24 C25 1.413(7) . ?
C24 H24 0.9500 . ?
C25 C26 1.360(7) . ?
C25 H25 0.9500 . ?
C26 H26 0.9500 . ?
C27 H27A 0.9800 . ?
C27 H27B 0.9800 . ?
C27 H27C 0.9800 . ?
C28 H28A 0.9800 . ?
C28 H28B 0.9800 . ?
C28 H28C 0.9800 . ?
C29 C30 1.441(6) . ?
C29 H29 0.9500 . ?
C30 C31 1.404(6) . ?
C30 C35 1.404(7) . ?
C31 C32 1.433(6) . ?
C32 C33 1.390(7) . ?
C33 C34 1.409(7) . ?
C33 H33 0.9500 . ?
C34 C35 1.353(7) . ?
C34 H34 0.9500 . ?
C35 H35 0.9500 . ?
C36 H36A 0.9800 . ?
C36 H36B 0.9800 . ?
C36 H36C 0.9800 . ?
C37 H37A 0.9800 . ?
C37 H37B 0.9800 . ?
C37 H37C 0.9800 . ?
C38 C39 1.449(6) . ?
C38 H38 0.9500 . ?
C39 C44 1.391(6) . ?
C39 C40 1.426(6) . ?
C40 C41 1.411(6) . ?
C41 C42 1.361(7) . ?
C42 C43 1.392(7) . ?
C42 H42 0.9500 . ?
C43 C44 1.363(6) . ?
C43 H43 0.9500 . ?
C44 H44 0.9500 . ?
C45 H45A 0.9800 . ?
C45 H45B 0.9800 . ?
C45 H45C 0.9800 . ?
C46 H46A 0.9800 . ?
C46 H46B 0.9800 . ?
C46 H46C 0.9800 . ?
C47 C48 1.456(6) . ?
C47 H47 0.9500 . ?
C48 C53 1.408(7) . ?
C48 C49 1.418(6) . ?
C49 C50 1.444(6) . ?
C50 C51 1.383(7) . ?
C51 C52 1.410(7) . ?
C51 H51 0.9500 . ?
C52 C53 1.352(7) . ?
C52 H52 0.9500 . ?
C53 H53 0.9500 . ?
C54 H54A 0.9800 . ?
C54 H54B 0.9800 . ?
C54 H54C 0.9800 . ?

loop_
_geom_torsion_atom_site_label_1
_geom_torsion_atom_site_label_2
_geom_torsion_atom_site_label_3
_geom_torsion_atom_site_label_4
_geom_torsion
_geom_torsion_site_symmetry_1
_geom_torsion_site_symmetry_2
_geom_torsion_site_symmetry_3
_geom_torsion_site_symmetry_4
_geom_torsion_publ_flag
O7 Eu1 Mn1 O3 66.46(17) . . . . ?
O11 Eu1 Mn1 O3 -57.48(17) . . . . ?
O1 Eu1 Mn1 O3 119.30(17) . . . . ?
O5 Eu1 Mn1 O3 -120.51(17) . . . . ?
O9 Eu1 Mn1 O3 -173.61(17) . . . . ?
O4 Eu1 Mn1 O3 2.23(14) . . . . ?
O8 Eu1 Mn1 O3 61.16(14) . . . . ?
O2 Eu1 Mn1 O3 123.85(14) . . . . ?
O12 Eu1 Mn1 O3 -59.34(14) . . . . ?
O10 Eu1 Mn1 O3 -177.55(14) . . . . ?
O6 Eu1 Mn1 O3 -116.45(14) . . . . ?
O7 Eu1 Mn1 O1 -52.84(18) . . . . ?
O11 Eu1 Mn1 O1 -176.77(16) . . . . ?
O3 Eu1 Mn1 O1 -119.30(17) . . . . ?
O5 Eu1 Mn1 O1 120.19(17) . . . . ?
O9 Eu1 Mn1 O1 67.09(17) . . . . ?
O4 Eu1 Mn1 O1 -117.07(14) . . . . ?
O8 Eu1 Mn1 O1 -58.14(14) . . . . ?
O2 Eu1 Mn1 O1 4.55(14) . . . . ?
O12 Eu1 Mn1 O1 -178.63(14) . . . . ?
O10 Eu1 Mn1 O1 63.16(14) . . . . ?
O6 Eu1 Mn1 O1 124.25(14) . . . . ?
O7 Eu1 Mn1 O5 -173.03(16) . . . . ?
O11 Eu1 Mn1 O5 63.03(17) . . . . ?
O3 Eu1 Mn1 O5 120.51(17) . . . . ?
O1 Eu1 Mn1 O5 -120.19(17) . . . . ?
O9 Eu1 Mn1 O5 -53.10(16) . . . . ?
O4 Eu1 Mn1 O5 122.74(14) . . . . ?
O8 Eu1 Mn1 O5 -178.33(14) . . . . ?
O2 Eu1 Mn1 O5 -115.64(13) . . . . ?
O12 Eu1 Mn1 O5 61.17(13) . . . . ?
O10 Eu1 Mn1 O5 -57.04(13) . . . . ?
O6 Eu1 Mn1 O5 4.06(13) . . . . ?
O7 Eu1 Mn1 N6 -160.76(19) . . . . ?
O11 Eu1 Mn1 N6 75.31(19) . . . . ?
O3 Eu1 Mn1 N6 132.8(2) . . . . ?
O1 Eu1 Mn1 N6 -107.92(19) . . . . ?
O5 Eu1 Mn1 N6 12.28(18) . . . . ?
O9 Eu1 Mn1 N6 -40.83(19) . . . . ?
O4 Eu1 Mn1 N6 135.01(16) . . . . ?
O8 Eu1 Mn1 N6 -166.05(16) . . . . ?
O2 Eu1 Mn1 N6 -103.36(16) . . . . ?
O12 Eu1 Mn1 N6 73.45(16) . . . . ?
O10 Eu1 Mn1 N6 -44.76(16) . . . . ?
O6 Eu1 Mn1 N6 16.34(16) . . . . ?
O7 Eu1 Mn1 N2 -42.28(19) . . . . ?
O11 Eu1 Mn1 N2 -166.21(18) . . . . ?
O3 Eu1 Mn1 N2 -108.74(19) . . . . ?
O1 Eu1 Mn1 N2 10.56(18) . . . . ?
O5 Eu1 Mn1 N2 130.76(19) . . . . ?
O9 Eu1 Mn1 N2 77.65(18) . . . . ?
O4 Eu1 Mn1 N2 -106.51(16) . . . . ?
O8 Eu1 Mn1 N2 -47.58(16) . . . . ?
O2 Eu1 Mn1 N2 15.11(16) . . . . ?
O12 Eu1 Mn1 N2 -168.07(16) . . . . ?
O10 Eu1 Mn1 N2 73.72(16) . . . . ?
O6 Eu1 Mn1 N2 134.81(16) . . . . ?
O7 Eu1 Mn1 N4 78.9(2) . . . . ?
O11 Eu1 Mn1 N4 -45.0(2) . . . . ?
O3 Eu1 Mn1 N4 12.5(2) . . . . ?
O1 Eu1 Mn1 N4 131.8(2) . . . . ?
O5 Eu1 Mn1 N4 -108.0(2) . . . . ?
O9 Eu1 Mn1 N4 -161.13(19) . . . . ?
O4 Eu1 Mn1 N4 14.71(17) . . . . ?
O8 Eu1 Mn1 N4 73.64(17) . . . . ?
O2 Eu1 Mn1 N4 136.33(17) . . . . ?
O12 Eu1 Mn1 N4 -46.86(17) . . . . ?
O10 Eu1 Mn1 N4 -165.07(17) . . . . ?
O6 Eu1 Mn1 N4 -103.97(17) . . . . ?
O7 Eu1 Mn2 O9 119.91(16) . . . . ?
O11 Eu1 Mn2 O9 -119.52(16) . . . . ?
O3 Eu1 Mn2 O9 -173.28(18) . . . . ?
O1 Eu1 Mn2 O9 63.69(17) . . . . ?
O5 Eu1 Mn2 O9 -53.43(16) . . . . ?
O4 Eu1 Mn2 O9 -177.12(14) . . . . ?
O8 Eu1 Mn2 O9 123.99(14) . . . . ?
O2 Eu1 Mn2 O9 61.64(13) . . . . ?
O12 Eu1 Mn2 O9 -115.17(13) . . . . ?
O10 Eu1 Mn2 O9 2.65(13) . . . . ?
O6 Eu1 Mn2 O9 -58.43(13) . . . . ?
O11 Eu1 Mn2 O7 120.57(16) . . . . ?
O3 Eu1 Mn2 O7 66.81(17) . . . . ?
O1 Eu1 Mn2 O7 -56.22(17) . . . . ?
O5 Eu1 Mn2 O7 -173.34(16) . . . . ?
O9 Eu1 Mn2 O7 -119.91(16) . . . . ?
O4 Eu1 Mn2 O7 62.97(14) . . . . ?
O8 Eu1 Mn2 O7 4.08(13) . . . . ?
O2 Eu1 Mn2 O7 -58.27(13) . . . . ?
O12 Eu1 Mn2 O7 124.92(13) . . . . ?
O10 Eu1 Mn2 O7 -117.25(13) . . . . ?
O6 Eu1 Mn2 O7 -178.33(13) . . . . ?
O7 Eu1 Mn2 O11 -120.57(16) . . . . ?
O3 Eu1 Mn2 O11 -53.76(17) . . . . ?
O1 Eu1 Mn2 O11 -176.79(16) . . . . ?
O5 Eu1 Mn2 O11 66.09(16) . . . . ?
O9 Eu1 Mn2 O11 119.52(16) . . . . ?
O4 Eu1 Mn2 O11 -57.59(13) . . . . ?
O8 Eu1 Mn2 O11 -116.49(13) . . . . ?
O2 Eu1 Mn2 O11 -178.83(13) . . . . ?
O12 Eu1 Mn2 O11 4.35(13) . . . . ?
O10 Eu1 Mn2 O11 122.18(13) . . . . ?
O6 Eu1 Mn2 O11 61.10(13) . . . . ?
O7 Eu1 Mn2 N8 12.12(17) . . . . ?
O11 Eu1 Mn2 N8 132.68(18) . . . . ?
O3 Eu1 Mn2 N8 78.92(19) . . . . ?
O1 Eu1 Mn2 N8 -44.10(19) . . . . ?
O5 Eu1 Mn2 N8 -161.23(18) . . . . ?
O9 Eu1 Mn2 N8 -107.79(18) . . . . ?
O4 Eu1 Mn2 N8 75.09(16) . . . . ?
O8 Eu1 Mn2 N8 16.19(16) . . . . ?
O2 Eu1 Mn2 N8 -46.15(15) . . . . ?
O12 Eu1 Mn2 N8 137.04(15) . . . . ?
O10 Eu1 Mn2 N8 -105.14(15) . . . . ?
O6 Eu1 Mn2 N8 -166.22(15) . . . . ?
O7 Eu1 Mn2 N12 -106.73(19) . . . . ?
O11 Eu1 Mn2 N12 13.84(18) . . . . ?
O3 Eu1 Mn2 N12 -39.9(2) . . . . ?
O1 Eu1 Mn2 N12 -162.95(18) . . . . ?
O5 Eu1 Mn2 N12 79.93(18) . . . . ?
O9 Eu1 Mn2 N12 133.36(19) . . . . ?
O4 Eu1 Mn2 N12 -43.75(16) . . . . ?
O8 Eu1 Mn2 N12 -102.65(16) . . . . ?
O2 Eu1 Mn2 N12 -164.99(16) . . . . ?
O12 Eu1 Mn2 N12 18.20(16) . . . . ?
O10 Eu1 Mn2 N12 136.02(16) . . . . ?
O6 Eu1 Mn2 N12 74.94(16) . . . . ?
O7 Eu1 Mn2 N10 134.37(19) . . . . ?
O11 Eu1 Mn2 N10 -105.06(18) . . . . ?
O3 Eu1 Mn2 N10 -158.82(19) . . . . ?
O1 Eu1 Mn2 N10 78.15(19) . . . . ?
O5 Eu1 Mn2 N10 -38.97(19) . . . . ?
O9 Eu1 Mn2 N10 14.46(18) . . . . ?
O4 Eu1 Mn2 N10 -162.65(16) . . . . ?
O8 Eu1 Mn2 N10 138.45(16) . . . . ?
O2 Eu1 Mn2 N10 76.11(16) . . . . ?
O12 Eu1 Mn2 N10 -100.71(16) . . . . ?
O10 Eu1 Mn2 N10 17.12(16) . . . . ?
O6 Eu1 Mn2 N10 -43.96(16) . . . . ?
N3 P1 N1 C1 67.6(6) . . . . ?
N5 P1 N1 C1 -178.1(5) . . . . ?
S1 P1 N1 C1 -56.5(6) . . . . ?
N3 P1 N1 N2 -76.3(4) . . . . ?
N5 P1 N1 N2 38.1(4) . . . . ?
S1 P1 N1 N2 159.7(3) . . . . ?
C1 N1 N2 C2 67.8(7) . . . . ?
P1 N1 N2 C2 -145.9(4) . . . . ?
C1 N1 N2 Mn1 -114.3(6) . . . . ?
P1 N1 N2 Mn1 32.0(5) . . . . ?
O3 Mn1 N2 C2 -79.8(5) . . . . ?
O1 Mn1 N2 C2 -12.2(5) . . . . ?
O5 Mn1 N2 C2 45.8(6) . . . . ?
N6 Mn1 N2 C2 115.9(5) . . . . ?
N4 Mn1 N2 C2 -158.5(5) . . . . ?
Eu1 Mn1 N2 C2 -19.9(5) . . . . ?
O3 Mn1 N2 N1 102.7(3) . . . . ?
O1 Mn1 N2 N1 170.2(4) . . . . ?
O5 Mn1 N2 N1 -131.8(3) . . . . ?
N6 Mn1 N2 N1 -61.7(3) . . . . ?
N4 Mn1 N2 N1 23.9(3) . . . . ?
Eu1 Mn1 N2 N1 162.5(3) . . . . ?
N5 P1 N3 N4 -76.0(4) . . . . ?
N1 P1 N3 N4 37.4(5) . . . . ?
S1 P1 N3 N4 160.3(3) . . . . ?
N5 P1 N3 C10 109.4(6) . . . . ?
N1 P1 N3 C10 -137.2(6) . . . . ?
S1 P1 N3 C10 -14.3(7) . . . . ?
C10 N3 N4 C11 18.5(8) . . . . ?
P1 N3 N4 C11 -156.3(4) . . . . ?
C10 N3 N4 Mn1 -153.0(5) . . . . ?
P1 N3 N4 Mn1 32.2(5) . . . . ?
O3 Mn1 N4 C11 1.6(5) . . . . ?
O1 Mn1 N4 C11 60.4(6) . . . . ?
O5 Mn1 N4 C11 -68.4(5) . . . . ?
N6 Mn1 N4 C11 -144.3(5) . . . . ?
N2 Mn1 N4 C11 129.9(5) . . . . ?
Eu1 Mn1 N4 C11 -7.5(6) . . . . ?
O3 Mn1 N4 N3 172.2(4) . . . . ?
O1 Mn1 N4 N3 -129.0(4) . . . . ?
O5 Mn1 N4 N3 102.2(4) . . . . ?
N6 Mn1 N4 N3 26.3(4) . . . . ?
N2 Mn1 N4 N3 -59.5(4) . . . . ?
Eu1 Mn1 N4 N3 163.1(3) . . . . ?
N3 P1 N5 C19 174.9(4) . . . . ?
N1 P1 N5 C19 59.8(4) . . . . ?
S1 P1 N5 C19 -60.9(4) . . . . ?
N3 P1 N5 N6 35.5(4) . . . . ?
N1 P1 N5 N6 -79.6(4) . . . . ?
S1 P1 N5 N6 159.6(3) . . . . ?
C19 N5 N6 C20 71.7(6) . . . . ?
P1 N5 N6 C20 -146.8(4) . . . . ?
C19 N5 N6 Mn1 -107.3(4) . . . . ?
P1 N5 N6 Mn1 34.3(4) . . . . ?
O3 Mn1 N6 C20 47.5(6) . . . . ?
O1 Mn1 N6 C20 -77.8(5) . . . . ?
O5 Mn1 N6 C20 -9.1(5) . . . . ?
N2 Mn1 N6 C20 -154.0(5) . . . . ?
N4 Mn1 N6 C20 120.0(5) . . . . ?
Eu1 Mn1 N6 C20 -18.1(5) . . . . ?
O3 Mn1 N6 N5 -133.8(3) . . . . ?
O1 Mn1 N6 N5 101.0(3) . . . . ?
O5 Mn1 N6 N5 169.6(3) . . . . ?
N2 Mn1 N6 N5 24.7(3) . . . . ?
N4 Mn1 N6 N5 -61.3(3) . . . . ?
Eu1 Mn1 N6 N5 160.6(2) . . . . ?
N11 P2 N7 N8 36.3(4) . . . . ?
N9 P2 N7 N8 -77.7(3) . . . . ?
S2 P2 N7 N8 159.1(3) . . . . ?
N11 P2 N7 C28 179.0(4) . . . . ?
N9 P2 N7 C28 65.0(4) . . . . ?
S2 P2 N7 C28 -58.2(4) . . . . ?
C28 N7 N8 C29 74.3(6) . . . . ?
P2 N7 N8 C29 -140.9(4) . . . . ?
C28 N7 N8 Mn2 -110.6(4) . . . . ?
P2 N7 N8 Mn2 34.2(4) . . . . ?
O9 Mn2 N8 C29 -84.1(5) . . . . ?
O7 Mn2 N8 C29 -14.7(4) . . . . ?
O11 Mn2 N8 C29 42.4(5) . . . . ?
N12 Mn2 N8 C29 112.7(4) . . . . ?
N10 Mn2 N8 C29 -162.6(4) . . . . ?
Eu1 Mn2 N8 C29 -23.5(5) . . . . ?
O9 Mn2 N8 N7 101.8(3) . . . . ?
O7 Mn2 N8 N7 171.2(3) . . . . ?
O11 Mn2 N8 N7 -131.7(3) . . . . ?
N12 Mn2 N8 N7 -61.5(3) . . . . ?
N10 Mn2 N8 N7 23.2(3) . . . . ?
Eu1 Mn2 N8 N7 162.3(2) . . . . ?
N11 P2 N9 N10 -76.1(4) . . . . ?
N7 P2 N9 N10 37.6(4) . . . . ?
S2 P2 N9 N10 160.6(3) . . . . ?
N11 P2 N9 C37 65.4(4) . . . . ?
N7 P2 N9 C37 179.2(4) . . . . ?
S2 P2 N9 C37 -57.8(4) . . . . ?
C37 N9 N10 C38 67.8(5) . . . . ?
P2 N9 N10 C38 -148.3(4) . . . . ?
C37 N9 N10 Mn2 -112.5(4) . . . . ?
P2 N9 N10 Mn2 31.5(4) . . . . ?
O9 Mn2 N10 C38 -6.7(4) . . . . ?
O7 Mn2 N10 C38 50.6(6) . . . . ?
O11 Mn2 N10 C38 -77.1(5) . . . . ?
N8 Mn2 N10 C38 120.6(5) . . . . ?
N12 Mn2 N10 C38 -153.5(5) . . . . ?
Eu1 Mn2 N10 C38 -17.4(5) . . . . ?
O9 Mn2 N10 N9 173.6(3) . . . . ?
O7 Mn2 N10 N9 -129.1(3) . . . . ?
O11 Mn2 N10 N9 103.1(3) . . . . ?
N8 Mn2 N10 N9 -59.1(3) . . . . ?
N12 Mn2 N10 N9 26.8(3) . . . . ?
Eu1 Mn2 N10 N9 162.9(2) . . . . ?
N7 P2 N11 N12 -78.3(4) . . . . ?
N9 P2 N11 N12 36.3(4) . . . . ?
S2 P2 N11 N12 159.3(3) . . . . ?
N7 P2 N11 C46 61.5(4) . . . . ?
N9 P2 N11 C46 176.1(3) . . . . ?
S2 P2 N11 C46 -60.9(4) . . . . ?
C46 N11 N12 C47 71.1(5) . . . . ?
P2 N11 N12 C47 -147.1(4) . . . . ?
C46 N11 N12 Mn2 -106.4(4) . . . . ?
P2 N11 N12 Mn2 35.4(4) . . . . ?
O9 Mn2 N12 C47 49.9(5) . . . . ?
O7 Mn2 N12 C47 -76.8(5) . . . . ?
O11 Mn2 N12 C47 -7.5(4) . . . . ?
N8 Mn2 N12 C47 -153.7(4) . . . . ?
N10 Mn2 N12 C47 119.6(4) . . . . ?
Eu1 Mn2 N12 C47 -17.6(5) . . . . ?
O9 Mn2 N12 N11 -133.0(3) . . . . ?
O7 Mn2 N12 N11 100.2(3) . . . . ?
O11 Mn2 N12 N11 169.6(3) . . . . ?
N8 Mn2 N12 N11 23.4(3) . . . . ?
N10 Mn2 N12 N11 -63.4(3) . . . . ?
Eu1 Mn2 N12 N11 159.4(2) . . . . ?
O3 Mn1 O1 C4 145.0(4) . . . . ?
O5 Mn1 O1 C4 -134.6(4) . . . . ?
N6 Mn1 O1 C4 -64.3(5) . . . . ?
N2 Mn1 O1 C4 13.8(4) . . . . ?
N4 Mn1 O1 C4 84.5(5) . . . . ?
Eu1 Mn1 O1 C4 -174.6(5) . . . . ?
O3 Mn1 O1 Eu1 -40.39(11) . . . . ?
O5 Mn1 O1 Eu1 40.01(11) . . . . ?
N6 Mn1 O1 Eu1 110.36(16) . . . . ?
N2 Mn1 O1 Eu1 -171.60(14) . . . . ?
N4 Mn1 O1 Eu1 -100.9(2) . . . . ?
O7 Eu1 O1 C4 -37.3(4) . . . . ?
O11 Eu1 O1 C4 -101(3) . . . . ?
O3 Eu1 O1 C4 -148.8(4) . . . . ?
O5 Eu1 O1 C4 137.6(4) . . . . ?
O9 Eu1 O1 C4 36.4(4) . . . . ?
O4 Eu1 O1 C4 -111.8(4) . . . . ?
O8 Eu1 O1 C4 -73.9(4) . . . . ?
O2 Eu1 O1 C4 -0.1(4) . . . . ?
O12 Eu1 O1 C4 176.2(4) . . . . ?
O10 Eu1 O1 C4 68.5(4) . . . . ?
O6 Eu1 O1 C4 107.6(4) . . . . ?
O7 Eu1 O1 Mn1 148.06(11) . . . . ?
O11 Eu1 O1 Mn1 84(3) . . . . ?
O3 Eu1 O1 Mn1 36.62(11) . . . . ?
O5 Eu1 O1 Mn1 -36.99(11) . . . . ?
O9 Eu1 O1 Mn1 -138.18(11) . . . . ?
O4 Eu1 O1 Mn1 73.60(13) . . . . ?
O8 Eu1 O1 Mn1 111.53(13) . . . . ?
O2 Eu1 O1 Mn1 -174.68(16) . . . . ?
O12 Eu1 O1 Mn1 1.60(16) . . . . ?
O10 Eu1 O1 Mn1 -106.07(13) . . . . ?
O6 Eu1 O1 Mn1 -67.04(13) . . . . ?
O7 Eu1 O2 C5 143.3(3) . . . . ?
O11 Eu1 O2 C5 179.6(3) . . . . ?
O3 Eu1 O2 C5 34.1(3) . . . . ?
O1 Eu1 O2 C5 2.0(3) . . . . ?
O5 Eu1 O2 C5 -40.2(3) . . . . ?
O9 Eu1 O2 C5 -141.8(3) . . . . ?
O4 Eu1 O2 C5 102.1(3) . . . . ?
O8 Eu1 O2 C5 77.7(3) . . . . ?
O12 Eu1 O2 C5 -88.8(16) . . . . ?
O10 Eu1 O2 C5 -77.7(3) . . . . ?
O6 Eu1 O2 C5 -104.0(3) . . . . ?
O7 Eu1 O2 C9 -32.1(3) . . . . ?
O11 Eu1 O2 C9 4.2(4) . . . . ?
O3 Eu1 O2 C9 -141.2(3) . . . . ?
O1 Eu1 O2 C9 -173.4(4) . . . . ?
O5 Eu1 O2 C9 144.4(3) . . . . ?
O9 Eu1 O2 C9 42.9(3) . . . . ?
O4 Eu1 O2 C9 -73.2(4) . . . . ?
O8 Eu1 O2 C9 -97.7(4) . . . . ?
O12 Eu1 O2 C9 95.9(16) . . . . ?
O10 Eu1 O2 C9 107.0(4) . . . . ?
O6 Eu1 O2 C9 80.6(4) . . . . ?
O1 Mn1 O3 C13 -145.9(4) . . . . ?
O5 Mn1 O3 C13 133.7(4) . . . . ?
N6 Mn1 O3 C13 76.2(5) . . . . ?
N2 Mn1 O3 C13 -76.4(5) . . . . ?
N4 Mn1 O3 C13 3.2(4) . . . . ?
Eu1 Mn1 O3 C13 173.6(5) . . . . ?
O1 Mn1 O3 Eu1 40.50(12) . . . . ?
O5 Mn1 O3 Eu1 -39.85(11) . . . . ?
N6 Mn1 O3 Eu1 -97.4(2) . . . . ?
N2 Mn1 O3 Eu1 109.97(17) . . . . ?
N4 Mn1 O3 Eu1 -170.35(15) . . . . ?
O7 Eu1 O3 C13 45.7(4) . . . . ?
O11 Eu1 O3 C13 -29.8(4) . . . . ?
O1 Eu1 O3 C13 148.6(4) . . . . ?
O5 Eu1 O3 C13 -136.8(4) . . . . ?
O9 Eu1 O3 C13 -112.4(12) . . . . ?
O4 Eu1 O3 C13 8.7(4) . . . . ?
O8 Eu1 O3 C13 76.8(4) . . . . ?
O2 Eu1 O3 C13 119.0(4) . . . . ?
O12 Eu1 O3 C13 -63.9(4) . . . . ?
O10 Eu1 O3 C13 -171.1(4) . . . . ?
O6 Eu1 O3 C13 -100.5(4) . . . . ?
O7 Eu1 O3 Mn1 -140.40(11) . . . . ?
O11 Eu1 O3 Mn1 144.11(11) . . . . ?
O1 Eu1 O3 Mn1 -37.55(11) . . . . ?
O5 Eu1 O3 Mn1 37.07(11) . . . . ?
O9 Eu1 O3 Mn1 61.4(13) . . . . ?
O4 Eu1 O3 Mn1 -177.43(17) . . . . ?
O8 Eu1 O3 Mn1 -109.31(14) . . . . ?
O2 Eu1 O3 Mn1 -67.10(14) . . . . ?
O12 Eu1 O3 Mn1 109.97(13) . . . . ?
O10 Eu1 O3 Mn1 2.83(16) . . . . ?
O6 Eu1 O3 Mn1 73.42(13) . . . . ?
O7 Eu1 O4 C14 -151.2(3) . . . . ?
O11 Eu1 O4 C14 134.2(3) . . . . ?
O3 Eu1 O4 C14 -6.4(3) . . . . ?
O1 Eu1 O4 C14 -46.3(3) . . . . ?
O5 Eu1 O4 C14 29.3(3) . . . . ?
O9 Eu1 O4 C14 168.7(3) . . . . ?
O8 Eu1 O4 C14 -86.1(3) . . . . ?
O2 Eu1 O4 C14 -111.5(3) . . . . ?
O12 Eu1 O4 C14 69.2(3) . . . . ?
O10 Eu1 O4 C14 39(22) . . . . ?
O6 Eu1 O4 C14 94.4(3) . . . . ?
O7 Eu1 O4 C18 30.4(3) . . . . ?
O11 Eu1 O4 C18 -44.3(3) . . . . ?
O3 Eu1 O4 C18 175.1(4) . . . . ?
O1 Eu1 O4 C18 135.3(3) . . . . ?
O5 Eu1 O4 C18 -149.2(3) . . . . ?
O9 Eu1 O4 C18 -9.8(4) . . . . ?
O8 Eu1 O4 C18 95.4(4) . . . . ?
O2 Eu1 O4 C18 70.0(4) . . . . ?
O12 Eu1 O4 C18 -109.3(4) . . . . ?
O10 Eu1 O4 C18 -139(26) . . . . ?
O6 Eu1 O4 C18 -84.0(4) . . . . ?
O3 Mn1 O5 C22 -138.8(4) . . . . ?
O1 Mn1 O5 C22 141.6(4) . . . . ?
N6 Mn1 O5 C22 11.3(4) . . . . ?
N2 Mn1 O5 C22 82.5(5) . . . . ?
N4 Mn1 O5 C22 -66.2(4) . . . . ?
Eu1 Mn1 O5 C22 -178.5(4) . . . . ?
O3 Mn1 O5 Eu1 39.69(11) . . . . ?
O1 Mn1 O5 Eu1 -39.97(11) . . . . ?
N6 Mn1 O5 Eu1 -170.22(14) . . . . ?
N2 Mn1 O5 Eu1 -99.0(2) . . . . ?
N4 Mn1 O5 Eu1 112.26(16) . . . . ?
O7 Eu1 O5 C22 -65.6(14) . . . . ?
O11 Eu1 O5 C22 37.1(4) . . . . ?
O3 Eu1 O5 C22 142.6(4) . . . . ?
O1 Eu1 O5 C22 -144.8(4) . . . . ?
O9 Eu1 O5 C22 -35.4(4) . . . . ?
O4 Eu1 O5 C22 109.6(4) . . . . ?
O8 Eu1 O5 C22 -179.6(4) . . . . ?
O2 Eu1 O5 C22 -106.8(4) . . . . ?
O12 Eu1 O5 C22 70.6(4) . . . . ?
O10 Eu1 O5 C22 -70.3(4) . . . . ?
O6 Eu1 O5 C22 3.2(4) . . . . ?
O7 Eu1 O5 Mn1 116.0(12) . . . . ?
O11 Eu1 O5 Mn1 -141.34(10) . . . . ?
O3 Eu1 O5 Mn1 -35.89(11) . . . . ?
O1 Eu1 O5 Mn1 36.71(11) . . . . ?
O9 Eu1 O5 Mn1 146.20(11) . . . . ?
O4 Eu1 O5 Mn1 -68.84(14) . . . . ?
O8 Eu1 O5 Mn1 1.99(16) . . . . ?
O2 Eu1 O5 Mn1 74.78(13) . . . . ?
O12 Eu1 O5 Mn1 -107.81(13) . . . . ?
O10 Eu1 O5 Mn1 111.22(13) . . . . ?
O6 Eu1 O5 Mn1 -175.23(15) . . . . ?
O7 Eu1 O6 C23 174.6(3) . . . . ?
O11 Eu1 O6 C23 -145.8(3) . . . . ?
O3 Eu1 O6 C23 -40.5(3) . . . . ?
O1 Eu1 O6 C23 33.1(3) . . . . ?
O5 Eu1 O6 C23 -0.2(3) . . . . ?
O9 Eu1 O6 C23 138.4(3) . . . . ?
O4 Eu1 O6 C23 -106.0(3) . . . . ?
O8 Eu1 O6 C23 -116.9(18) . . . . ?
O2 Eu1 O6 C23 99.4(3) . . . . ?
O12 Eu1 O6 C23 -79.6(3) . . . . ?
O10 Eu1 O6 C23 73.7(3) . . . . ?
O7 Eu1 O6 C27 -6.2(4) . . . . ?
O11 Eu1 O6 C27 33.4(3) . . . . ?
O3 Eu1 O6 C27 138.7(3) . . . . ?
O1 Eu1 O6 C27 -147.7(3) . . . . ?
O5 Eu1 O6 C27 179.0(4) . . . . ?
O9 Eu1 O6 C27 -42.5(3) . . . . ?
O4 Eu1 O6 C27 73.2(4) . . . . ?
O8 Eu1 O6 C27 62(2) . . . . ?
O2 Eu1 O6 C27 -81.4(4) . . . . ?
O12 Eu1 O6 C27 99.6(4) . . . . ?
O10 Eu1 O6 C27 -107.1(4) . . . . ?
O9 Mn2 O7 C31 145.5(4) . . . . ?
O11 Mn2 O7 C31 -134.0(4) . . . . ?
N8 Mn2 O7 C31 15.8(4) . . . . ?
N12 Mn2 O7 C31 -62.8(4) . . . . ?
N10 Mn2 O7 C31 87.1(4) . . . . ?
Eu1 Mn2 O7 C31 -173.8(4) . . . . ?
O9 Mn2 O7 Eu1 -40.66(11) . . . . ?
O11 Mn2 O7 Eu1 39.80(11) . . . . ?
N8 Mn2 O7 Eu1 -170.37(14) . . . . ?
N12 Mn2 O7 Eu1 111.07(16) . . . . ?
N10 Mn2 O7 Eu1 -99.1(2) . . . . ?
O11 Eu1 O7 C31 137.0(4) . . . . ?
O3 Eu1 O7 C31 32.4(4) . . . . ?
O1 Eu1 O7 C31 -41.0(4) . . . . ?
O5 Eu1 O7 C31 -118.4(12) . . . . ?
O9 Eu1 O7 C31 -149.5(4) . . . . ?
O4 Eu1 O7 C31 66.3(4) . . . . ?
O8 Eu1 O7 C31 -1.6(4) . . . . ?
O2 Eu1 O7 C31 -75.7(4) . . . . ?
O12 Eu1 O7 C31 107.1(4) . . . . ?
O10 Eu1 O7 C31 -113.8(4) . . . . ?
O6 Eu1 O7 C31 175.6(4) . . . . ?
O11 Eu1 O7 Mn2 -36.67(10) . . . . ?
O3 Eu1 O7 Mn2 -141.23(11) . . . . ?
O1 Eu1 O7 Mn2 145.36(11) . . . . ?
O5 Eu1 O7 Mn2 68.0(13) . . . . ?
O9 Eu1 O7 Mn2 36.84(10) . . . . ?
O4 Eu1 O7 Mn2 -107.37(13) . . . . ?
O8 Eu1 O7 Mn2 -175.26(16) . . . . ?
O2 Eu1 O7 Mn2 110.60(13) . . . . ?
O12 Eu1 O7 Mn2 -66.58(13) . . . . ?
O10 Eu1 O7 Mn2 72.57(13) . . . . ?
O6 Eu1 O7 Mn2 1.91(15) . . . . ?
O7 Eu1 O8 C32 3.5(3) . . . . ?
O11 Eu1 O8 C32 -38.2(3) . . . . ?
O3 Eu1 O8 C32 -143.9(3) . . . . ?
O1 Eu1 O8 C32 142.9(3) . . . . ?
O5 Eu1 O8 C32 178.3(3) . . . . ?
O9 Eu1 O8 C32 36.9(3) . . . . ?
O4 Eu1 O8 C32 -77.6(3) . . . . ?
O2 Eu1 O8 C32 78.0(3) . . . . ?
O12 Eu1 O8 C32 -102.9(3) . . . . ?
O10 Eu1 O8 C32 102.6(3) . . . . ?
O6 Eu1 O8 C32 -66(2) . . . . ?
O7 Eu1 O8 C36 173.1(4) . . . . ?
O11 Eu1 O8 C36 131.5(3) . . . . ?
O3 Eu1 O8 C36 25.7(3) . . . . ?
O1 Eu1 O8 C36 -47.5(3) . . . . ?
O5 Eu1 O8 C36 -12.0(4) . . . . ?
O9 Eu1 O8 C36 -153.4(3) . . . . ?
O4 Eu1 O8 C36 92.0(4) . . . . ?
O2 Eu1 O8 C36 -112.4(4) . . . . ?
O12 Eu1 O8 C36 66.8(4) . . . . ?
O10 Eu1 O8 C36 -87.7(4) . . . . ?
O6 Eu1 O8 C36 103.2(19) . . . . ?
O7 Mn2 O9 C40 -144.1(4) . . . . ?
O11 Mn2 O9 C40 135.7(4) . . . . ?
N8 Mn2 O9 C40 -73.0(4) . . . . ?
N12 Mn2 O9 C40 77.3(5) . . . . ?
N10 Mn2 O9 C40 7.2(4) . . . . ?
Eu1 Mn2 O9 C40 176.0(4) . . . . ?
O7 Mn2 O9 Eu1 39.92(11) . . . . ?
O11 Mn2 O9 Eu1 -40.27(11) . . . . ?
N8 Mn2 O9 Eu1 111.00(16) . . . . ?
N12 Mn2 O9 Eu1 -98.7(2) . . . . ?
N10 Mn2 O9 Eu1 -168.79(14) . . . . ?
O7 Eu1 O9 C40 147.1(4) . . . . ?
O11 Eu1 O9 C40 -138.6(4) . . . . ?
O3 Eu1 O9 C40 -54.0(14) . . . . ?
O1 Eu1 O9 C40 42.9(4) . . . . ?
O5 Eu1 O9 C40 -30.3(4) . . . . ?
O4 Eu1 O9 C40 -172.5(4) . . . . ?
O8 Eu1 O9 C40 116.4(4) . . . . ?
O2 Eu1 O9 C40 76.3(4) . . . . ?
O12 Eu1 O9 C40 -101.0(4) . . . . ?
O10 Eu1 O9 C40 7.2(4) . . . . ?
O6 Eu1 O9 C40 -66.4(4) . . . . ?
O7 Eu1 O9 Mn2 -37.02(11) . . . . ?
O11 Eu1 O9 Mn2 37.30(10) . . . . ?
O3 Eu1 O9 Mn2 122.0(12) . . . . ?
O1 Eu1 O9 Mn2 -141.18(11) . . . . ?
O5 Eu1 O9 Mn2 145.58(11) . . . . ?
O4 Eu1 O9 Mn2 3.43(16) . . . . ?
O8 Eu1 O9 Mn2 -67.66(13) . . . . ?
O2 Eu1 O9 Mn2 -107.76(12) . . . . ?
O12 Eu1 O9 Mn2 74.95(12) . . . . ?
O10 Eu1 O9 Mn2 -176.85(16) . . . . ?
O6 Eu1 O9 Mn2 109.52(13) . . . . ?
O7 Eu1 O10 C41 -45.9(3) . . . . ?
O11 Eu1 O10 C41 28.8(3) . . . . ?
O3 Eu1 O10 C41 169.1(3) . . . . ?
O1 Eu1 O10 C41 -150.8(3) . . . . ?
O5 Eu1 O10 C41 133.6(3) . . . . ?
O9 Eu1 O10 C41 -6.0(3) . . . . ?
O4 Eu1 O10 C41 124(21) . . . . ?
O8 Eu1 O10 C41 -111.1(3) . . . . ?
O2 Eu1 O10 C41 -85.6(3) . . . . ?
O12 Eu1 O10 C41 93.8(3) . . . . ?
O6 Eu1 O10 C41 68.3(3) . . . . ?
O7 Eu1 O10 C45 139.1(4) . . . . ?
O11 Eu1 O10 C45 -146.1(4) . . . . ?
O3 Eu1 O10 C45 -5.8(4) . . . . ?
O1 Eu1 O10 C45 34.3(4) . . . . ?
O5 Eu1 O10 C45 -41.3(4) . . . . ?
O9 Eu1 O10 C45 179.0(4) . . . . ?
O4 Eu1 O10 C45 -51(22) . . . . ?
O8 Eu1 O10 C45 73.9(4) . . . . ?
O2 Eu1 O10 C45 99.5(4) . . . . ?
O12 Eu1 O10 C45 -81.2(4) . . . . ?
O6 Eu1 O10 C45 -106.6(4) . . . . ?
O9 Mn2 O11 C49 -139.2(4) . . . . ?
O7 Mn2 O11 C49 140.3(4) . . . . ?
N8 Mn2 O11 C49 82.2(5) . . . . ?
N12 Mn2 O11 C49 10.9(4) . . . . ?
N10 Mn2 O11 C49 -66.6(4) . . . . ?
Eu1 Mn2 O11 C49 179.9(4) . . . . ?
O9 Mn2 O11 Eu1 40.86(11) . . . . ?
O7 Mn2 O11 Eu1 -39.65(11) . . . . ?
N8 Mn2 O11 Eu1 -97.8(2) . . . . ?
N12 Mn2 O11 Eu1 -169.03(14) . . . . ?
N10 Mn2 O11 Eu1 113.48(15) . . . . ?
O7 Eu1 O11 C49 -143.4(4) . . . . ?
O3 Eu1 O11 C49 -31.8(4) . . . . ?
O1 Eu1 O11 C49 -78(3) . . . . ?
O5 Eu1 O11 C49 41.7(4) . . . . ?
O9 Eu1 O11 C49 143.0(4) . . . . ?
O4 Eu1 O11 C49 -68.0(4) . . . . ?
O8 Eu1 O11 C49 -105.6(4) . . . . ?
O2 Eu1 O11 C49 -178.6(4) . . . . ?
O12 Eu1 O11 C49 5.2(4) . . . . ?
O10 Eu1 O11 C49 111.7(4) . . . . ?
O6 Eu1 O11 C49 73.0(4) . . . . ?
O7 Eu1 O11 Mn2 36.58(10) . . . . ?
O3 Eu1 O11 Mn2 148.13(10) . . . . ?
O1 Eu1 O11 Mn2 101(3) . . . . ?
O5 Eu1 O11 Mn2 -138.37(11) . . . . ?
O9 Eu1 O11 Mn2 -37.03(10) . . . . ?
O4 Eu1 O11 Mn2 111.97(13) . . . . ?
O8 Eu1 O11 Mn2 74.29(12) . . . . ?
O2 Eu1 O11 Mn2 1.37(15) . . . . ?
O12 Eu1 O11 Mn2 -174.90(15) . . . . ?
O10 Eu1 O11 Mn2 -68.36(13) . . . . ?
O6 Eu1 O11 Mn2 -107.07(12) . . . . ?
O7 Eu1 O12 C50 30.5(3) . . . . ?
O11 Eu1 O12 C50 -2.5(3) . . . . ?
O3 Eu1 O12 C50 139.7(3) . . . . ?
O1 Eu1 O12 C50 175.0(3) . . . . ?
O5 Eu1 O12 C50 -145.8(3) . . . . ?
O9 Eu1 O12 C50 -44.2(3) . . . . ?
O4 Eu1 O12 C50 73.2(3) . . . . ?
O8 Eu1 O12 C50 97.7(3) . . . . ?
O2 Eu1 O12 C50 -96.2(15) . . . . ?
O10 Eu1 O12 C50 -107.0(3) . . . . ?
O6 Eu1 O12 C50 -80.5(3) . . . . ?
O7 Eu1 O12 C54 -144.9(3) . . . . ?
O11 Eu1 O12 C54 -177.9(4) . . . . ?
O3 Eu1 O12 C54 -35.8(3) . . . . ?
O1 Eu1 O12 C54 -0.4(4) . . . . ?
O5 Eu1 O12 C54 38.8(3) . . . . ?
O9 Eu1 O12 C54 140.4(3) . . . . ?
O4 Eu1 O12 C54 -102.2(4) . . . . ?
O8 Eu1 O12 C54 -77.7(4) . . . . ?
O2 Eu1 O12 C54 88.4(16) . . . . ?
O10 Eu1 O12 C54 77.6(4) . . . . ?
O6 Eu1 O12 C54 104.1(4) . . . . ?
N1 N2 C2 C3 -175.9(5) . . . . ?
Mn1 N2 C2 C3 6.5(8) . . . . ?
N2 C2 C3 C8 -175.9(5) . . . . ?
N2 C2 C3 C4 4.9(9) . . . . ?
Mn1 O1 C4 C3 -8.9(7) . . . . ?
Eu1 O1 C4 C3 178.4(3) . . . . ?
Mn1 O1 C4 C5 170.8(3) . . . . ?
Eu1 O1 C4 C5 -1.8(7) . . . . ?
C8 C3 C4 O1 176.8(4) . . . . ?
C2 C3 C4 O1 -4.1(8) . . . . ?
C8 C3 C4 C5 -3.0(7) . . . . ?
C2 C3 C4 C5 176.1(4) . . . . ?
C9 O2 C5 C6 -7.2(7) . . . . ?
Eu1 O2 C5 C6 176.9(4) . . . . ?
C9 O2 C5 C4 172.4(4) . . . . ?
Eu1 O2 C5 C4 -3.4(5) . . . . ?
O1 C4 C5 O2 3.5(6) . . . . ?
C3 C4 C5 O2 -176.7(4) . . . . ?
O1 C4 C5 C6 -176.8(4) . . . . ?
C3 C4 C5 C6 2.9(7) . . . . ?
O2 C5 C6 C7 179.5(4) . . . . ?
C4 C5 C6 C7 -0.1(7) . . . . ?
C5 C6 C7 C8 -2.7(8) . . . . ?
C6 C7 C8 C3 2.7(8) . . . . ?
C4 C3 C8 C7 0.3(8) . . . . ?
C2 C3 C8 C7 -178.9(5) . . . . ?
N3 N4 C11 C12 -176.9(5) . . . . ?
Mn1 N4 C11 C12 -6.3(9) . . . . ?
N4 C11 C12 C17 -174.3(6) . . . . ?
N4 C11 C12 C13 6.9(10) . . . . ?
Mn1 O3 C13 C12 -3.6(8) . . . . ?
Eu1 O3 C13 C12 168.0(4) . . . . ?
Mn1 O3 C13 C14 178.5(3) . . . . ?
Eu1 O3 C13 C14 -10.0(7) . . . . ?
C17 C12 C13 O3 179.6(5) . . . . ?
C11 C12 C13 O3 -1.6(8) . . . . ?
C17 C12 C13 C14 -2.4(8) . . . . ?
C11 C12 C13 C14 176.4(5) . . . . ?
C18 O4 C14 C15 5.2(7) . . . . ?
Eu1 O4 C14 C15 -173.5(4) . . . . ?
C18 O4 C14 C13 -176.6(4) . . . . ?
Eu1 O4 C14 C13 4.8(5) . . . . ?
O3 C13 C14 O4 1.8(6) . . . . ?
C12 C13 C14 O4 -176.3(4) . . . . ?
O3 C13 C14 C15 -179.9(5) . . . . ?
C12 C13 C14 C15 2.0(7) . . . . ?
O4 C14 C15 C16 177.1(5) . . . . ?
C13 C14 C15 C16 -1.0(8) . . . . ?
C14 C15 C16 C17 0.4(8) . . . . ?
C15 C16 C17 C12 -0.8(9) . . . . ?
C13 C12 C17 C16 1.9(9) . . . . ?
C11 C12 C17 C16 -177.0(6) . . . . ?
N5 N6 C20 C21 -175.9(5) . . . . ?
Mn1 N6 C20 C21 2.9(9) . . . . ?
N6 C20 C21 C26 -175.2(5) . . . . ?
N6 C20 C21 C22 6.9(9) . . . . ?
Mn1 O5 C22 C23 172.1(3) . . . . ?
Eu1 O5 C22 C23 -5.8(7) . . . . ?
Mn1 O5 C22 C21 -6.9(7) . . . . ?
Eu1 O5 C22 C21 175.2(3) . . . . ?
C26 C21 C22 O5 177.2(5) . . . . ?
C20 C21 C22 O5 -5.0(8) . . . . ?
C26 C21 C22 C23 -1.8(7) . . . . ?
C20 C21 C22 C23 176.0(5) . . . . ?
C27 O6 C23 C24 -0.6(7) . . . . ?
Eu1 O6 C23 C24 178.7(4) . . . . ?
C27 O6 C23 C22 178.8(4) . . . . ?
Eu1 O6 C23 C22 -2.0(5) . . . . ?
O5 C22 C23 C24 -176.2(4) . . . . ?
C21 C22 C23 C24 2.9(7) . . . . ?
O5 C22 C23 O6 4.4(6) . . . . ?
C21 C22 C23 O6 -176.5(4) . . . . ?
O6 C23 C24 C25 178.0(4) . . . . ?
C22 C23 C24 C25 -1.3(8) . . . . ?
C23 C24 C25 C26 -1.5(8) . . . . ?
C24 C25 C26 C21 2.6(8) . . . . ?
C20 C21 C26 C25 -178.8(5) . . . . ?
C22 C21 C26 C25 -0.9(8) . . . . ?
N7 N8 C29 C30 -176.5(4) . . . . ?
Mn2 N8 C29 C30 9.1(8) . . . . ?
N8 C29 C30 C31 3.7(8) . . . . ?
N8 C29 C30 C35 -176.8(5) . . . . ?
Mn2 O7 C31 C30 -10.6(7) . . . . ?
Eu1 O7 C31 C30 178.0(3) . . . . ?
Mn2 O7 C31 C32 170.9(3) . . . . ?
Eu1 O7 C31 C32 -0.5(6) . . . . ?
C35 C30 C31 O7 177.2(5) . . . . ?
C29 C30 C31 O7 -3.4(8) . . . . ?
C35 C30 C31 C32 -4.3(7) . . . . ?
C29 C30 C31 C32 175.1(4) . . . . ?
C36 O8 C32 C33 4.1(7) . . . . ?
Eu1 O8 C32 C33 174.9(4) . . . . ?
C36 O8 C32 C31 -175.8(4) . . . . ?
Eu1 O8 C32 C31 -5.0(5) . . . . ?
O7 C31 C32 O8 4.0(6) . . . . ?
C30 C31 C32 O8 -174.6(4) . . . . ?
O7 C31 C32 C33 -175.9(4) . . . . ?
C30 C31 C32 C33 5.5(7) . . . . ?
O8 C32 C33 C34 176.7(5) . . . . ?
C31 C32 C33 C34 -3.3(8) . . . . ?
C32 C33 C34 C35 -0.2(8) . . . . ?
C33 C34 C35 C30 1.4(9) . . . . ?
C31 C30 C35 C34 1.0(8) . . . . ?
C29 C30 C35 C34 -178.4(5) . . . . ?
N9 N10 C38 C39 -176.4(4) . . . . ?
Mn2 N10 C38 C39 3.9(8) . . . . ?
N10 C38 C39 C44 -179.1(5) . . . . ?
N10 C38 C39 C40 2.3(8) . . . . ?
Mn2 O9 C40 C41 178.0(3) . . . . ?
Eu1 O9 C40 C41 -7.6(6) . . . . ?
Mn2 O9 C40 C39 -4.5(7) . . . . ?
Eu1 O9 C40 C39 169.9(3) . . . . ?
C44 C39 C40 O9 179.2(4) . . . . ?
C38 C39 C40 O9 -2.2(7) . . . . ?
C44 C39 C40 C41 -3.3(7) . . . . ?
C38 C39 C40 C41 175.4(4) . . . . ?
C45 O10 C41 C42 -0.2(7) . . . . ?
Eu1 O10 C41 C42 -175.8(4) . . . . ?
C45 O10 C41 C40 -179.0(4) . . . . ?
Eu1 O10 C41 C40 5.3(5) . . . . ?
O9 C40 C41 C42 -179.1(4) . . . . ?
C39 C40 C41 C42 3.3(7) . . . . ?
O9 C40 C41 O10 -0.2(6) . . . . ?
C39 C40 C41 O10 -177.9(4) . . . . ?
O10 C41 C42 C43 178.8(5) . . . . ?
C40 C41 C42 C43 -2.5(8) . . . . ?
C41 C42 C43 C44 1.7(8) . . . . ?
C42 C43 C44 C39 -1.8(8) . . . . ?
C40 C39 C44 C43 2.6(7) . . . . ?
C38 C39 C44 C43 -176.1(5) . . . . ?
N11 N12 C47 C48 -175.6(4) . . . . ?
Mn2 N12 C47 C48 1.6(8) . . . . ?
N12 C47 C48 C53 -173.2(5) . . . . ?
N12 C47 C48 C49 6.0(8) . . . . ?
Mn2 O11 C49 C48 -8.1(7) . . . . ?
Eu1 O11 C49 C48 171.8(3) . . . . ?
Mn2 O11 C49 C50 173.1(3) . . . . ?
Eu1 O11 C49 C50 -7.0(6) . . . . ?
C53 C48 C49 O11 176.4(4) . . . . ?
C47 C48 C49 O11 -2.8(8) . . . . ?
C53 C48 C49 C50 -4.8(7) . . . . ?
C47 C48 C49 C50 176.0(4) . . . . ?
C54 O12 C50 C51 -4.6(7) . . . . ?
Eu1 O12 C50 C51 179.4(4) . . . . ?
C54 O12 C50 C49 176.8(4) . . . . ?
Eu1 O12 C50 C49 0.8(5) . . . . ?
O11 C49 C50 O12 2.9(6) . . . . ?
C48 C49 C50 O12 -176.0(4) . . . . ?
O11 C49 C50 C51 -175.8(4) . . . . ?
C48 C49 C50 C51 5.4(7) . . . . ?
O12 C50 C51 C52 179.0(4) . . . . ?
C49 C50 C51 C52 -2.5(7) . . . . ?
C50 C51 C52 C53 -1.1(7) . . . . ?
C51 C52 C53 C48 1.6(8) . . . . ?
C49 C48 C53 C52 1.5(8) . . . . ?
C47 C48 C53 C52 -179.2(5) . . . . ?
